data_4121610
loop_
_publ_author_name
'Zhang, Qiang'
'Peng, Hanqing'
'Zhang, Guishan'
'Lu, Qiongqiong'
'Chang, Jian'
'Dong, Yeye'
'Shi, Xianying'
'Wei, Junfa'

_publ_section_title
;
 Facile Bottom-Up Synthesis of Coronene-based 3-Fold Symmetrical and
 Highly Substituted Nanographenes from Simple Aromatics.
;
_journal_issue 13
_journal_name_full 'Journal of the American Chemical Society'
_journal_page_first 5057
_journal_page_last 5064
_journal_paper_doi 10.1021/ja413018f
_journal_volume 136
_journal_year 2014
_chemical_formula_moiety '2(C H Cl3), C132 H144 O6'
_chemical_formula_sum 'C134 H146 Cl6 O6'
_chemical_formula_weight 2065.21
_space_group_crystal_system triclinic
_space_group_IT_number 2
_space_group_name_Hall '-P 1'
_space_group_name_H-M_alt 'P -1'
_symmetry_space_group_name_Hall '-P 1'
_symmetry_space_group_name_H-M 'P -1'
_atom_sites_solution_hydrogens geom
_atom_sites_solution_primary iterative
_atom_sites_solution_secondary difmap
_audit_creation_date 2013-06-26
_audit_creation_method
;
  Olex2 1.2
  (compiled Apr 23 2013 17:54:37, GUI svn.r4466)
;
_cell_angle_alpha 91.3836(17)
_cell_angle_beta 93.8054(15)
_cell_angle_gamma 100.7521(16)
_cell_formula_units_Z 2
_cell_length_a 14.3699(2)
_cell_length_b 18.8611(4)
_cell_length_c 20.7510(4)
_cell_measurement_reflns_used 20292
_cell_measurement_temperature 100.00(10)
_cell_measurement_theta_max 72.4697
_cell_measurement_theta_min 3.2589
_cell_volume 5509.44(18)
_computing_cell_refinement
;
CrysAlisPro, Agilent Technologies,
Version 1.171.36.20 (release 27-06-2012 CrysAlis171 .NET)
(compiled Jul 11 2012,15:38:31)
;
_computing_data_collection
;
CrysAlisPro, Agilent Technologies,
Version 1.171.36.20 (release 27-06-2012 CrysAlis171 .NET)
(compiled Jul 11 2012,15:38:31)
;
_computing_data_reduction
;
CrysAlisPro, Agilent Technologies,
Version 1.171.36.20 (release 27-06-2012 CrysAlis171 .NET)
(compiled Jul 11 2012,15:38:31)
;
_computing_molecular_graphics
;
O. V. Dolomanov, L. J. Bourhis, R. J. Gildea, J. A. K. Howard and H. Puschmann,
OLEX2: a complete structure solution, refinement and analysis program.
J. Appl. Cryst. (2009). 42, 339-341.
;
_computing_publication_material
;
O. V. Dolomanov, L. J. Bourhis, R. J. Gildea, J. A. K. Howard and H. Puschmann,
OLEX2: a complete structure solution, refinement and analysis program.
J. Appl. Cryst. (2009). 42, 339-341.
;
_computing_structure_refinement
;
olex2.refine (L.J. Bourhis, O.V. Dolomanov, R.J. Gildea, J.A.K. Howard,
H. Puschmann, in preparation, 2011)
;
_computing_structure_solution
;
olex2.solve (L.J. Bourhis, O.V. Dolomanov, R.J. Gildea, J.A.K. Howard,
H. Puschmann, in preparation, 2011)
;
_diffrn_ambient_temperature 100.00(10)
_diffrn_detector_area_resol_mean 16.0733
_diffrn_measured_fraction_theta_full 0.9656
_diffrn_measured_fraction_theta_max 0.9898
_diffrn_measurement_details
;
  1 omega  -80.00  -36.00   1.0000    4.0000
omega____ theta____ kappa____ phi______ frames
    -        0.0000  178.0000   90.0000 44

  2 omega  -82.00  -56.00   1.0000    4.0000
omega____ theta____ kappa____ phi______ frames
    -        0.0000  178.0000   30.0000 26

  3 omega  -15.00   63.00   1.0000    4.0000
omega____ theta____ kappa____ phi______ frames
    -        0.0000   57.0000    0.0000 78

  4 omega  -79.00  -52.00   1.0000    4.0000
omega____ theta____ kappa____ phi______ frames
    -        0.0000  178.0000  -60.0000 27

  5 omega  -24.00   58.00   1.0000    4.0000
omega____ theta____ kappa____ phi______ frames
    -        0.0000   57.0000  -90.0000 82

  6 omega -120.00  -79.00   1.0000    6.0000
omega____ theta____ kappa____ phi______ frames
    -      -58.0000  -99.0000   90.0000 41

  7 omega -120.00  -79.00   1.0000    6.0000
omega____ theta____ kappa____ phi______ frames
    -      -58.0000  -99.0000 -180.0000 41

  8 omega -130.00  -84.00   1.0000    6.0000
omega____ theta____ kappa____ phi______ frames
    -      -58.0000  -99.0000 -120.0000 46

  9 omega -132.00 -107.00   1.0000    6.0000
omega____ theta____ kappa____ phi______ frames
    -      -58.0000  -99.0000  -30.0000 25

 10 omega   35.00  128.00   1.0000    6.0000
omega____ theta____ kappa____ phi______ frames
    -       58.0000   57.0000  -60.0000 93

 11 omega   43.00  116.00   1.0000    6.0000
omega____ theta____ kappa____ phi______ frames
    -       58.0000 -125.0000  -90.0000 73

 12 omega   27.00   53.00   1.0000    6.0000
omega____ theta____ kappa____ phi______ frames
    -       58.0000 -125.0000   90.0000 26

 13 omega   26.00   90.00   1.0000    6.0000
omega____ theta____ kappa____ phi______ frames
    -       58.0000  -77.0000  -60.0000 64

 14 omega   34.00  118.00   1.0000    6.0000
omega____ theta____ kappa____ phi______ frames
    -       58.0000   57.0000   90.0000 84

 15 omega   66.00  118.00   1.0000    6.0000
omega____ theta____ kappa____ phi______ frames
    -       58.0000   77.0000  -30.0000 52

 16 omega   88.00  113.00   1.0000    6.0000
omega____ theta____ kappa____ phi______ frames
    -       58.0000 -125.0000   90.0000 25

 17 omega  -32.00    4.00   1.0000   10.0000
omega____ theta____ kappa____ phi______ frames
    -      -64.5000   25.0000  -60.0000 36

 18 omega  -57.00    3.00   1.0000   10.0000
omega____ theta____ kappa____ phi______ frames
    -      -64.5000   50.0000 -120.0000 60

 19 omega  -86.00   -9.00   1.0000   10.0000
omega____ theta____ kappa____ phi______ frames
    -      -64.5000   63.0000 -180.0000 77

 20 omega  102.00  129.00   1.0000   10.0000
omega____ theta____ kappa____ phi______ frames
    -      116.0000   38.0000  150.0000 27

 21 omega   45.00   73.00   1.0000   10.0000
omega____ theta____ kappa____ phi______ frames
    -      116.0000  -50.0000   90.0000 28

 22 omega   66.00   99.00   1.0000   10.0000
omega____ theta____ kappa____ phi______ frames
    -      116.0000  -20.0000   -2.9121 33

 23 omega   45.00   88.00   1.0000   10.0000
omega____ theta____ kappa____ phi______ frames
    -      116.0000  -38.0000  -60.0000 43

 24 omega   45.00   70.00   1.0000   10.0000
omega____ theta____ kappa____ phi______ frames
    -      116.0000  -50.0000   30.0000 25

 25 omega   45.00   99.00   1.0000   10.0000
omega____ theta____ kappa____ phi______ frames
    -      116.0000  -50.0000 -150.0000 54

 26 omega   79.00  104.00   1.0000   10.0000
omega____ theta____ kappa____ phi______ frames
    -      116.0000  -50.0000   30.0000 25

 27 omega  132.00  157.00   1.0000   10.0000
omega____ theta____ kappa____ phi______ frames
    -      116.0000  -91.0000    0.0000 25

 28 omega   77.00  116.00   1.0000   10.0000
omega____ theta____ kappa____ phi______ frames
    -      116.0000 -111.0000  -30.0000 39

 29 omega   72.00  116.00   1.0000   10.0000
omega____ theta____ kappa____ phi______ frames
    -      116.0000 -111.0000  -90.0000 44

 30 omega   46.00  147.00   1.0000   10.0000
omega____ theta____ kappa____ phi______ frames
    -      116.0000  -77.0000  -60.0000 101

 31 omega   54.00   84.00   1.0000   10.0000
omega____ theta____ kappa____ phi______ frames
    -      116.0000  -38.0000 -150.0000 30

 32 omega   45.00   92.00   1.0000   10.0000
omega____ theta____ kappa____ phi______ frames
    -      116.0000  -25.0000  150.0000 47

 33 omega   45.00  103.00   1.0000   10.0000
omega____ theta____ kappa____ phi______ frames
    -      116.0000  -79.0000 -150.8826 58

 34 omega   77.00  109.00   1.0000   10.0000
omega____ theta____ kappa____ phi______ frames
    -      116.0000 -111.0000 -180.0000 32

 35 omega   89.00  124.00   1.0000   10.0000
omega____ theta____ kappa____ phi______ frames
    -      116.0000  -63.0000   30.0000 35

 36 omega   42.00   94.00   1.0000   10.0000
omega____ theta____ kappa____ phi______ frames
    -      116.0000  -25.0000 -120.0000 52

 37 omega   44.00   92.00   1.0000   10.0000
omega____ theta____ kappa____ phi______ frames
    -      116.0000  -38.0000   30.0000 48

 38 omega  151.00  178.00   1.0000   10.0000
omega____ theta____ kappa____ phi______ frames
    -      116.0000   12.0000  -90.0000 27

 39 omega   79.00  104.00   1.0000   10.0000
omega____ theta____ kappa____ phi______ frames
    -      116.0000  -91.0000 -180.0000 25

 40 omega  109.00  135.00   1.0000   10.0000
omega____ theta____ kappa____ phi______ frames
    -      116.0000   12.0000  -90.0000 26

 41 omega  105.00  175.00   1.0000   10.0000
omega____ theta____ kappa____ phi______ frames
    -      116.0000  111.0000  -30.0000 70

 42 omega   65.00   90.00   1.0000   10.0000
omega____ theta____ kappa____ phi______ frames
    -      116.0000  -25.0000  -60.0000 25

 43 omega   46.00  112.00   1.0000   10.0000
omega____ theta____ kappa____ phi______ frames
    -      116.0000 -111.0000  120.0000 66

 44 omega   45.00   70.00   1.0000   10.0000
omega____ theta____ kappa____ phi______ frames
    -      116.0000 -111.0000    0.0000 25

 45 omega   47.00   91.00   1.0000   10.0000
omega____ theta____ kappa____ phi______ frames
    -      116.0000  -50.0000  -90.0000 44

 46 omega   51.00   89.00   1.0000   10.0000
omega____ theta____ kappa____ phi______ frames
    -      116.0000  -50.0000  150.0000 38

 47 omega   44.00   99.00   1.0000   10.0000
omega____ theta____ kappa____ phi______ frames
    -      116.0000   12.0000  -90.0000 55

 48 omega   92.00  118.00   1.0000   10.0000
omega____ theta____ kappa____ phi______ frames
    -      116.0000   63.0000 -180.0000 26

 49 omega   47.00  103.00   1.0000   10.0000
omega____ theta____ kappa____ phi______ frames
    -      116.0000  -63.0000 -150.0000 56

 50 omega  109.00  177.00   1.0000   10.0000
omega____ theta____ kappa____ phi______ frames
    -      116.0000   38.0000  -60.0000 68

 51 omega   71.00   96.00   1.0000   10.0000
omega____ theta____ kappa____ phi______ frames
    -      116.0000  -91.0000 -150.0000 25

 52 omega   47.00   75.00   1.0000   10.0000
omega____ theta____ kappa____ phi______ frames
    -      116.0000  -38.0000   90.0000 28

 53 omega   95.00  124.00   1.0000   10.0000
omega____ theta____ kappa____ phi______ frames
    -      116.0000  -63.0000  120.0000 29

 54 omega   59.00   84.00   1.0000   10.0000
omega____ theta____ kappa____ phi______ frames
    -      116.0000  -91.0000    0.0000 25

 55 omega  115.00  143.00   1.0000   10.0000
omega____ theta____ kappa____ phi______ frames
    -      116.0000  -91.0000   30.0000 28

 56 omega  101.00  177.00   1.0000   10.0000
omega____ theta____ kappa____ phi______ frames
    -      116.0000  111.0000 -180.0000 76

 57 omega   49.00   74.00   1.0000   10.0000
omega____ theta____ kappa____ phi______ frames
    -      116.0000  -25.0000   90.0000 25

 58 omega  112.00  139.00   1.0000   10.0000
omega____ theta____ kappa____ phi______ frames
    -      116.0000   77.0000  -90.0000 27

 59 omega   43.00   68.00   1.0000   10.0000
omega____ theta____ kappa____ phi______ frames
    -      116.0000  -38.0000  120.0000 25

 60 omega  104.00  129.00   1.0000   10.0000
omega____ theta____ kappa____ phi______ frames
    -      116.0000  111.0000  -90.0000 25

 61 omega  103.00  177.00   1.0000   10.0000
omega____ theta____ kappa____ phi______ frames
    -      116.0000   25.0000   60.0000 74

 62 omega  103.00  137.00   1.0000   10.0000
omega____ theta____ kappa____ phi______ frames
    -      116.0000   25.0000   90.0000 34

 63 omega  130.00  157.00   1.0000   10.0000
omega____ theta____ kappa____ phi______ frames
    -      116.0000   50.0000 -180.0000 27

 64 omega   62.00  116.00   1.0000   10.0000
omega____ theta____ kappa____ phi______ frames
    -      116.0000 -111.0000 -150.0000 54

 65 omega   94.00  123.00   1.0000   10.0000
omega____ theta____ kappa____ phi______ frames
    -      116.0000   50.0000 -180.0000 29

 66 omega   77.00  140.00   1.0000   10.0000
omega____ theta____ kappa____ phi______ frames
    -      116.0000  -91.0000  -30.0000 63

 67 omega  147.00  174.00   1.0000   10.0000
omega____ theta____ kappa____ phi______ frames
    -      116.0000   50.0000  120.0000 27

 68 omega  104.00  149.00   1.0000   10.0000
omega____ theta____ kappa____ phi______ frames
    -      116.0000  178.0000  -90.0000 45

 69 omega   89.00  121.00   1.0000   10.0000
omega____ theta____ kappa____ phi______ frames
    -      116.0000  -63.0000  -60.0000 32

 70 omega   42.00   93.00   1.0000   10.0000
omega____ theta____ kappa____ phi______ frames
    -      116.0000  -25.0000 -180.0000 51

 71 omega   49.00   76.00   1.0000   10.0000
omega____ theta____ kappa____ phi______ frames
    -      116.0000  -38.0000  -90.0000 27

 72 omega  103.00  137.00   1.0000   10.0000
omega____ theta____ kappa____ phi______ frames
    -      116.0000   50.0000  120.0000 34

 73 omega  132.00  172.00   1.0000   10.0000
omega____ theta____ kappa____ phi______ frames
    -      116.0000   38.0000  150.0000 40

 74 omega  107.00  134.00   1.0000   10.0000
omega____ theta____ kappa____ phi______ frames
    -      116.0000  -91.0000 -150.0000 27

 75 omega   67.00  100.00   1.0000   10.0000
omega____ theta____ kappa____ phi______ frames
    -      116.0000  -48.0000  -61.3419 33

 76 omega   65.00   92.00   1.0000   10.0000
omega____ theta____ kappa____ phi______ frames
    -      116.0000  178.0000   90.0000 27

 77 omega   95.00  127.00   1.0000   10.0000
omega____ theta____ kappa____ phi______ frames
    -      116.0000  -77.0000  -30.0000 32

 78 omega  127.00  152.00   1.0000   10.0000
omega____ theta____ kappa____ phi______ frames
    -      116.0000   25.0000  -30.0000 25

 79 omega   77.00  110.00   1.0000   10.0000
omega____ theta____ kappa____ phi______ frames
    -      116.0000  -98.0000  -75.6866 33

 80 omega   54.00   91.00   1.0000   10.0000
omega____ theta____ kappa____ phi______ frames
    -      116.0000  -33.0000  -48.4294 37
;
_diffrn_measurement_device_type 'SuperNova, Dual, Cu at zero, Eos'
_diffrn_measurement_method '\w scans'
_diffrn_orient_matrix_UB_11 0.0211933000
_diffrn_orient_matrix_UB_12 0.0797879000
_diffrn_orient_matrix_UB_13 0.0237366000
_diffrn_orient_matrix_UB_21 0.0224701000
_diffrn_orient_matrix_UB_22 -0.0229969000
_diffrn_orient_matrix_UB_23 0.0691686000
_diffrn_orient_matrix_UB_31 0.1049581000
_diffrn_orient_matrix_UB_32 0.0051715000
_diffrn_orient_matrix_UB_33 -0.0140004000
_diffrn_radiation_monochromator mirror
_diffrn_radiation_type 'Cu K\a'
_diffrn_radiation_wavelength 1.5418
_diffrn_reflns_av_R_equivalents 0.0344
_diffrn_reflns_av_unetI/netI 0.0332
_diffrn_reflns_limit_h_max 17
_diffrn_reflns_limit_h_min -12
_diffrn_reflns_limit_k_max 23
_diffrn_reflns_limit_k_min -23
_diffrn_reflns_limit_l_max 25
_diffrn_reflns_limit_l_min -25
_diffrn_reflns_number 70899
_diffrn_reflns_theta_full 72.62
_diffrn_reflns_theta_max 72.62
_diffrn_reflns_theta_min 3.26
_diffrn_source 'SuperNova (Cu) X-ray Source'
_exptl_absorpt_coefficient_mu 1.866
_exptl_absorpt_correction_T_max 1.00000
_exptl_absorpt_correction_T_min 0.91379
_exptl_absorpt_correction_type multi-scan
_exptl_absorpt_process_details
;
CrysAlisPro, Agilent Technologies,
Version 1.171.36.20 (release 27-06-2012 CrysAlis171 .NET)
(compiled Jul 11 2012,15:38:31)
Empirical absorption correction using spherical harmonics,
 implemented in SCALE3 ABSPACK scaling algorithm.
;
_exptl_crystal_colour 'clear dark brown'
_exptl_crystal_colour_lustre clear
_exptl_crystal_colour_modifier dark
_exptl_crystal_colour_primary brown
_exptl_crystal_density_diffrn 1.245
_exptl_crystal_density_method 'not measured'
_exptl_crystal_description block
_exptl_crystal_F_000 2200
_exptl_crystal_size_max 0.34
_exptl_crystal_size_mid 0.3
_exptl_crystal_size_min 0.23
_refine_diff_density_max 1.740
_refine_diff_density_min -1.558
_refine_diff_density_rms 0.137
_refine_ls_extinction_method none
_refine_ls_goodness_of_fit_ref 1.169
_refine_ls_hydrogen_treatment mixed
_refine_ls_matrix_type full
_refine_ls_number_parameters 1347
_refine_ls_number_reflns 21767
_refine_ls_number_restraints 65
_refine_ls_restrained_S_all 1.171
_refine_ls_R_factor_all 0.1115
_refine_ls_R_factor_gt 0.0964
_refine_ls_shift/su_max 0.003
_refine_ls_shift/su_mean 0.000
_refine_ls_structure_factor_coef Fsqd
_refine_ls_weighting_details 'calc w=1/[\s^2^(Fo^2^)+(0.1681P)^2^+8.2133P] where P=(Fo^2^+2Fc^2^)/3'
_refine_ls_weighting_scheme calc
_refine_ls_wR_factor_gt 0.2761
_refine_ls_wR_factor_ref 0.2967
_reflns_number_gt 17552
_reflns_number_total 21767
_reflns_threshold_expression >2sigma(I)
_cod_data_source_file ja413018f_si_006.cif
_cod_data_source_block shanshida1008_1
_cod_original_cell_volume 5509.42(19)
_cod_database_code 4121610
_reflns_odcompleteness_completeness 96.56
_reflns_odcompleteness_iscentric 1
_reflns_odcompleteness_theta 74.33
_olex2_refinement_description
;
1. Others
 Fixed Sof: C1A(0.5) H1AA(0.5) H1AB(0.5) C1B(0.5) H1BA(0.5) H1BB(0.5)
 H1BC(0.5) C1C(0.5) H1CA(0.5) H1CB(0.5) C1D(0.5) H1DA(0.5) H1DB(0.5) C1E(0.5)
 H1EA(0.5) H1EB(0.5) H1EC(0.5) C1F(0.5) H1FA(0.5) H1FB(0.5) H12W(0.5) H12X(0.5)
 H12U(0.5) H12V(0.5)
 Fixed Uiso: H1AA(0.082) H1AB(0.082) H1BA(0.145) H1BB(0.145) H1BC(0.145)
 H1CA(0.043) H1CB(0.043) H1DA(0.113) H1DB(0.113) H1EA(0.167) H1EB(0.167)
 H1EC(0.167) H1FA(0.08) H1FB(0.08) H2(0.024) H4(0.024) H11(0.017) H13(0.017)
 H23(0.018) H25(0.019) H48(0.02) H50(0.019) H60(0.02) H62(0.02) H70(0.017)
 H72(0.018) H74A(0.06) H74B(0.06) H74C(0.06) H75A(0.063) H75B(0.063)
 H75C(0.063) H76A(0.081) H76B(0.081) H76C(0.081) H78A(0.032) H78B(0.032)
 H78C(0.032) H79A(0.03) H79B(0.03) H79C(0.03) H80A(0.035) H80B(0.035)
 H80C(0.035) H82A(0.035) H82B(0.035) H82C(0.035) H83A(0.04) H83B(0.04)
 H83C(0.04) H84A(0.039) H84B(0.039) H84C(0.039) H86A(0.04) H86B(0.04)
 H86C(0.04) H87A(0.037) H87B(0.037) H87C(0.037) H88A(0.035) H88B(0.035)
 H88C(0.035) H90A(0.03) H90B(0.03) H90C(0.03) H91A(0.027) H91B(0.027)
 H91C(0.027) H92A(0.028) H92B(0.028) H92C(0.028) H94A(0.034) H94B(0.034)
 H94C(0.034) H95A(0.039) H95B(0.039) H95C(0.039) H96A(0.041) H96B(0.041)
 H96C(0.041) H97A(0.026) H97B(0.026) H98A(0.031) H98B(0.031) H99A(0.039)
 H99B(0.039) H10A(0.054) H10B(0.054) H10C(0.127) H10D(0.127) H10E(0.127)
 H10F(0.078) H10G(0.078) H10H(0.036) H10I(0.036) H10J(0.041) H10K(0.041)
 H10L(0.04) H10M(0.04) H10N(0.041) H10O(0.041) H10P(0.046) H10Q(0.046)
 H10R(0.071) H10S(0.071) H10T(0.071) H10U(0.021) H10V(0.021) H11A(0.022)
 H11B(0.022) H11C(0.026) H11D(0.026) H11E(0.031) H11F(0.031) H11G(0.037)
 H11H(0.037) H11I(0.068) H11J(0.068) H11K(0.068) H11L(0.025) H11M(0.025)
 H11N(0.027) H11O(0.027) H11P(0.033) H11Q(0.033) H11R(0.044) H11S(0.044)
 H11T(0.059) H11U(0.059) H12A(0.117) H12B(0.117) H12C(0.117) H12D(0.022)
 H12E(0.022) H12F(0.026) H12G(0.026) H12H(0.028) H12I(0.028) H12J(0.032)
 H12K(0.032) H12L(0.044) H12M(0.044) H12N(0.076) H12O(0.076) H12P(0.076)
 H12Q(0.029) H12R(0.029) H12S(0.036) H12T(0.036) H12W(0.071) H12X(0.071)
 H12U(0.071) H12V(0.071) H133(0.072) H134(0.062)
 Fixed X: H1AA(1.4428) H1AB(1.4253) H1BA(1.3599) H1BB(1.4357) H1BC(1.4188)
 H1CA(1.3621) H1CB(1.2945) H1DA(1.3131) H1DB(1.2521) H1EA(1.339) H1EB(1.3819)
 H1EC(1.2841) H1FA(1.3988) H1FB(1.3404) H2(0.8097) H4(0.6069) H11(0.5444)
 H13(0.4695) H23(0.5574) H25(0.7417) H48(0.8317) H50(1.0529) H60(1.0971)
 H62(1.2868) H70(1.3501) H72(1.3692) H74A(0.7927) H74B(0.7499) H74C(0.8124)
 H75A(0.6759) H75B(0.6166) H75C(0.5753) H76A(0.5479) H76B(0.5883) H76C(0.6301)
 H78A(0.4699) H78B(0.3705) H78C(0.3834) H79A(0.3106) H79B(0.3087) H79C(0.3597)
 H80A(0.5127) H80B(0.4604) H80C(0.5546) H82A(0.5806) H82B(0.5077) H82C(0.4863)
 H83A(0.4663) H83B(0.4768) H83C(0.5411) H84A(0.6778) H84B(0.6159) H84C(0.7018)
 H86A(1.0486) H86B(1.051) H86C(1.0989) H87A(0.8106) H87B(0.872) H87C(0.8745)
 H88A(0.9984) H88B(0.9542) H88C(0.8879) H90A(1.5173) H90B(1.5792) H90C(1.4764)
 H91A(1.4298) H91B(1.5302) H91C(1.4389) H92A(1.5252) H92B(1.6083) H92C(1.5498)
 H94A(1.3294) H94B(1.3479) H94C(1.368) H95A(1.2593) H95B(1.2381) H95C(1.1542)
 H96A(1.0959) H96B(1.1809) H96C(1.1656) H97A(1.1565) H97B(1.093) H98A(1.1471)
 H98B(1.2172) H99A(1.2844) H99B(1.2296) H10A(1.3886) H10B(1.3746) H10C(1.4393)
 H10D(1.4353) H10E(1.3772) H10F(1.281) H10G(1.271) H10H(0.7944) H10I(0.8889)
 H10J(0.8219) H10K(0.8195) H10L(0.9914) H10M(0.9844) H10N(0.9153) H10O(0.9066)
 H10P(1.0823) H10Q(1.0729) H10R(1.0076) H10S(1.096) H10T(0.9936) H10U(0.3555)
 H10V(0.4057) H11A(0.2404) H11B(0.2938) H11C(0.2589) H11D(0.1976) H11E(0.1546)
 H11F(0.0937) H11G(0.1132) H11H(0.0514) H11I(-0.0456) H11J(-0.0539)
 H11K(0.0091) H11L(0.4553) H11M(0.3752) H11N(0.386) H11O(0.3157) H11P(0.2249)
 H11Q(0.3024) H11R(0.1937) H11S(0.2728) H11T(0.1803) H11U(0.0998) H12A(0.0782)
 H12B(0.0648) H12C(0.1599) H12D(1.2001) H12E(1.2596) H12F(1.22) H12G(1.1428)
 H12H(1.3391) H12I(1.2589) H12J(1.3114) H12K(1.228) H12L(1.4218) H12M(1.3395)
 H12N(1.4096) H12O(1.3918) H12P(1.3058) H12Q(1.1918) H12R(1.1516) H12S(1.3053)
 H12T(1.3405) H12W(1.2124) H12X(1.2161) H12U(1.2517) H12V(1.1918) H133(-0.0018)
 H134(0.3176)
 Fixed Y: H1AA(0.4924) H1AB(0.4123) H1BA(0.5423) H1BB(0.5109) H1BC(0.5892)
 H1CA(0.4876) H1CB(0.5063) H1DA(0.5465) H1DB(0.5016) H1EA(0.3749) H1EB(0.4491)
 H1EC(0.4393) H1FA(0.4539) H1FB(0.4093) H2(0.1925) H4(0.0157) H11(-0.0759) H13(-
 0.18) H23(-0.2438) H25(-0.2174) H48(-0.1442) H50(0.0197) H60(0.4253) H62(0.45)
 H70(0.2466) H72(0.395) H74A(0.0965) H74B(0.1539) H74C(0.1776) H75A(0.2312)
 H75B(0.2052) H75C(0.1819) H76A(0.0557) H76B(0.0787) H76C(0.0213) H78A(-0.1666)
 H78B(-0.2179) H78C(-0.1377) H79A(-0.1946) H79B(-0.2703) H79C(-0.2516) H80A(-
 0.2787) H80B(-0.3027) H80C(-0.2449) H82A(-0.375) H82B(-0.4096) H82C(-0.3458)
 H83A(-0.2678) H83B(-0.3306) H83C(-0.2542) H84A(-0.318) H84B(-0.3932) H84C(-
 0.3594) H86A(0.0216) H86B(-0.0387) H86C(-0.0433) H87A(-0.0709) H87B(-0.0519)
 H87C(0.0059) H88A(-0.1695) H88B(-0.156) H88C(-0.1795) H90A(0.2717)
 H90B(0.3433) H90C(0.3166) H91A(0.4313) H91B(0.4638) H91C(0.4628) H92A(0.4001)
 H92B(0.394) H92C(0.3243) H94A(0.5196) H94B(0.5966) H94C(0.5301) H95A(0.5627)
 H95B(0.6271) H95C(0.5679) H96A(0.5483) H96B(0.6089) H96C(0.5327) H97A(0.312)
 H97B(0.3216) H98A(0.4496) H98B(0.4354) H99A(0.3648) H99B(0.4031) H10A(0.4635)
 H10B(0.4772) H10C(0.606) H10D(0.6019) H10E(0.6517) H10F(0.5396) H10G(0.5547)
 H10H(0.3176) H10I(0.3746) H10J(0.3957) H10K(0.3156) H10L(0.4154) H10M(0.3369)
 H10N(0.4479) H10O(0.3692) H10P(0.4647) H10Q(0.3862) H10R(0.5) H10S(0.4678)
 H10T(0.4211) H10U(-0.0806) H10V(-0.062) H11A(-0.0965) H11B(-0.1499) H11C(-
 0.2314) H11D(-0.1792) H11E(-0.2526) H11F(-0.1997) H11G(-0.3316) H11H(-0.2789)
 H11I(-0.3758) H11J(-0.3028) H11K(-0.3532) H11L(-0.1241) H11M(-0.1272) H11N(-
 0.2422) H11O(-0.1889) H11P(-0.2353) H11Q(-0.2777) H11R(-0.3128) H11S(-0.3545)
 H11T(-0.3942) H11U(-0.3562) H12A(-0.4355) H12B(-0.4801) H12C(-0.4729)
 H12D(0.0665) H12E(0.1352) H12F(0.2104) H12G(0.1486) H12H(0.1452) H12I(0.0906)
 H12J(0.2383) H12K(0.1855) H12L(0.173) H12M(0.1169) H12N(0.1953) H12O(0.2621)
 H12P(0.2082) H12Q(0.3091) H12R(0.2758) H12S(0.3123) H12T(0.3497) H12W(0.3928)
 H12X(0.4201) H12U(0.4376) H12V(0.3941) H133(0.8224) H134(0.0789)
 Fixed Z: H1AA(-0.3249) H1AB(-0.3026) H1BA(-0.4217) H1BB(-0.3791) H1BC(-
 0.3643) H1CA(-0.2309) H1CB(-0.288) H1DA(-0.2991) H1DB(-0.3573) H1EA(-0.3865)
 H1EB(-0.4151) H1EC(-0.3838) H1FA(-0.2832) H1FB(-0.3423) H2(0.3891) H4(0.3751)
 H11(0.3276) H13(0.1571) H23(-0.1227) H25(-0.2604) H48(-0.3072) H50(-0.2943)
 H60(0.2302) H62(0.0963) H70(-0.1031) H72(0.0402) H74A(0.5112) H74B(0.5496)
 H74C(0.4919) H75A(0.4414) H75B(0.5001) H75C(0.4293) H76A(0.4577) H76B(0.5287)
 H76C(0.4896) H78A(0.3775) H78B(0.3665) H78C(0.345) H79A(0.2348) H79B(0.2646)
 H79C(0.201) H80A(0.249) H80B(0.3111) H80C(0.317) H82A(-0.154) H82B(-0.2108)
 H82C(-0.168) H83A(-0.2577) H83B(-0.3059) H83C(-0.3099) H84A(-0.3044) H84B(-
 0.2914) H84C(-0.2427) H86A(-0.3995) H86B(-0.4524) H86C(-0.3829) H87A(-0.4081)
 H87B(-0.4672) H87C(-0.4112) H88A(-0.3827) H88B(-0.4513) H88C(-0.3955) H90A(-
 0.0871) H90B(-0.1089) H90C(-0.141) H91A(-0.1155) H91B(-0.0819) H91C(-0.0442)
 H92A(0.0427) H92B(-0.0011) H92C(0.0268) H94A(0.253) H94B(0.2242) H94C(0.1843)
 H95A(0.0917) H95B(0.134) H95C(0.1037) H96A(0.2145) H96B(0.241) H96C(0.2714)
 H97A(0.3339) H97B(0.3913) H98A(0.3882) H98B(0.3366) H99A(0.4195) H99B(0.4684)
 H10A(0.4689) H10B(0.395) H10C(0.4251) H10D(0.5003) H10E(0.4616) H10F(0.4903)
 H10G(0.4164) H10H(0.3467) H10I(0.3427) H10J(0.4398) H10K(0.4587) H10L(0.4506)
 H10M(0.4755) H10N(0.5409) H10O(0.5656) H10P(0.5576) H10Q(0.5831) H10R(0.647)
 H10S(0.6717) H10T(0.6719) H10U(0.0201) H10V(0.0898) H11A(0.0961) H11B(0.1335)
 H11C(0.0415) H11D(0.0098) H11E(0.1245) H11F(0.0935) H11G(0.0329) H11H(0.0026)
 H11I(0.0497) H11J(0.0845) H11K(0.1172) H11L(-0.1336) H11M(-0.0849) H11N(-
 0.1728) H11O(-0.1849) H11P(-0.1036) H11Q(-0.0769) H11R(-0.1965) H11S(-0.1715)
 H11T(-0.0834) H11U(-0.1128) H12A(-0.2038) H12B(-0.1412) H12C(-0.1755) H12D(-
 0.306) H12E(-0.2679) H12F(-0.3463) H12G(-0.3802) H12H(-0.3777) H12I(-0.4174)
 H12J(-0.4447) H12K(-0.4833) H12L(-0.4831) H12M(-0.5192) H12N(-0.5938) H12O(-
 0.5532) H12P(-0.588) H12Q(-0.1656) H12R(-0.2344) H12S(-0.2724) H12T(-0.2045)
 H12W(-0.2962) H12X(-0.2244) H12U(-0.2206) H12V(-0.2802) H133(0.2972)
 H134(0.2831)
;

loop_
_space_group_symop_id
_space_group_symop_operation_xyz
1 'x, y, z'
2 '-x, -y, -z'

loop_
_atom_site_label
_atom_site_type_symbol
_atom_site_fract_x
_atom_site_fract_y
_atom_site_fract_z
_atom_site_U_iso_or_equiv
_atom_site_adp_type
_atom_site_occupancy
_atom_site_symmetry_multiplicity
_atom_site_calc_flag
_atom_site_refinement_flags
_atom_site_disorder_assembly
_atom_site_disorder_group
Cl1 Cl 0.15375(11) 0.87106(8) 0.31062(8) 0.0676(4) Uani 1 1 d . . .
Cl2 Cl 0.06194(12) 0.72836(11) 0.26515(12) 0.0964(7) Uani 1 1 d . . .
Cl3 Cl 0.03254(12) 0.77920(12) 0.39295(9) 0.0845(5) Uani 1 1 d . . .
Cl3A Cl 0.47342(11) 0.10217(8) 0.26876(8) 0.0685(4) Uani 1 1 d DU A 1
Cl4A Cl 0.32965(12) -0.02059(8) 0.22606(7) 0.0654(4) Uani 1 1 d DU A 1
Cl5A Cl 0.37009(11) 0.01523(8) 0.36227(6) 0.0640(4) Uani 1 1 d DU A 1
O1 O 1.04690(15) 0.35958(11) 0.30827(10) 0.0183(4) Uani 1 1 d . . .
O2 O 0.91097(16) 0.27654(12) 0.36380(10) 0.0226(5) Uani 1 1 d . . .
O3 O 0.42303(13) -0.15778(11) 0.05339(9) 0.0136(4) Uani 1 1 d . . .
O4 O 0.46486(13) -0.19404(10) -0.06364(9) 0.0131(4) Uani 1 1 d . . .
O5 O 1.11837(14) 0.12838(11) -0.26514(9) 0.0153(4) Uani 1 1 d . . .
O6 O 1.24215(14) 0.22179(11) -0.19035(10) 0.0166(4) Uani 1 1 d . . .
C1 C 0.8003(2) 0.14122(16) 0.30145(14) 0.0158(6) Uani 1 1 d . . .
C1A C 1.3942(10) 0.4502(7) -0.3195(6) 0.068(3) Uani 0.50 1 d PDU B 2
H1AA H 1.4428 0.4924 -0.3249 0.082 Uiso 0.50 1 calc PR B 2
H1AB H 1.4253 0.4123 -0.3026 0.082 Uiso 0.50 1 calc PR B 2
C1B C 1.3889(11) 0.5412(10) -0.3788(6) 0.097(5) Uani 0.50 1 d PU B 1
H1BA H 1.3599 0.5423 -0.4217 0.145 Uiso 0.50 1 calc PR B 1
H1BB H 1.4357 0.5109 -0.3791 0.145 Uiso 0.50 1 calc PR B 1
H1BC H 1.4188 0.5892 -0.3643 0.145 Uiso 0.50 1 calc PR B 1
C1C C 1.3261(6) 0.4688(4) -0.2709(5) 0.0358(17) Uani 0.50 1 d PDU B 2
H1CA H 1.3621 0.4876 -0.2309 0.043 Uiso 0.50 1 calc PR B 2
H1CB H 1.2945 0.5063 -0.2880 0.043 Uiso 0.50 1 calc PR B 2
C1D C 1.3142(12) 0.5115(10) -0.3340(9) 0.094(5) Uani 0.50 1 d PU B 1
H1DA H 1.3131 0.5465 -0.2991 0.113 Uiso 0.50 1 calc PR B 1
H1DB H 1.2521 0.5016 -0.3573 0.113 Uiso 0.50 1 calc PR B 1
C1E C 1.3458(14) 0.4264(10) -0.3814(8) 0.112(6) Uani 0.50 1 d PDU B 2
H1EA H 1.3390 0.3749 -0.3865 0.167 Uiso 0.50 1 calc PR B 2
H1EB H 1.3819 0.4491 -0.4151 0.167 Uiso 0.50 1 calc PR B 2
H1EC H 1.2841 0.4393 -0.3838 0.167 Uiso 0.50 1 calc PR B 2
C1F C 1.3372(9) 0.4433(7) -0.3070(8) 0.067(3) Uani 0.50 1 d PU B 1
H1FA H 1.3988 0.4539 -0.2832 0.080 Uiso 0.50 1 calc PR B 1
H1FB H 1.3404 0.4093 -0.3423 0.080 Uiso 0.50 1 calc PR B 1
C2 C 0.7762(2) 0.15265(17) 0.36486(15) 0.0202(6) Uani 1 1 d . . .
H2 H 0.8097 0.1925 0.3891 0.024 Uiso 1 1 calc R . .
C3 C 0.7039(2) 0.10643(18) 0.39281(15) 0.0221(6) Uani 1 1 d . . .
C4 C 0.6550(2) 0.04698(17) 0.35676(14) 0.0199(6) Uani 1 1 d . . .
H4 H 0.6069 0.0157 0.3751 0.024 Uiso 1 1 calc R . .
C5 C 0.6757(2) 0.03255(16) 0.29353(14) 0.0159(6) Uani 1 1 d . . .
C6 C 0.7493(2) 0.08002(16) 0.26485(13) 0.0140(5) Uani 1 1 d . . .
C7 C 0.77107(19) 0.06508(15) 0.19976(13) 0.0122(5) Uani 1 1 d . . .
C8 C 0.71351(19) 0.00802(15) 0.16200(13) 0.0115(5) Uani 1 1 d . . .
C9 C 0.63488(19) -0.03714(15) 0.18969(13) 0.0128(5) Uani 1 1 d . . .
C10 C 0.6204(2) -0.02895(15) 0.25589(13) 0.0138(5) Uani 1 1 d . . .
C11 C 0.5535(2) -0.08112(16) 0.28386(13) 0.0143(5) Uani 1 1 d . . .
H11 H 0.5444 -0.0759 0.3276 0.017 Uiso 1 1 calc R . .
C12 C 0.50064(19) -0.14013(15) 0.24856(13) 0.0132(5) Uani 1 1 d . . .
C13 C 0.50849(19) -0.14306(15) 0.18208(13) 0.0138(5) Uani 1 1 d . . .
H13 H 0.4695 -0.1800 0.1571 0.017 Uiso 1 1 calc R . .
C14 C 0.57344(19) -0.09202(15) 0.15153(13) 0.0127(5) Uani 1 1 d . . .
C15 C 0.58516(19) -0.09649(15) 0.08235(13) 0.0126(5) Uani 1 1 d . . .
C16 C 0.67067(19) -0.06097(15) 0.05821(13) 0.0116(5) Uani 1 1 d . . .
C17 C 0.73471(19) -0.00710(15) 0.09823(13) 0.0115(5) Uani 1 1 d . . .
C18 C 0.51466(19) -0.13404(14) 0.03709(13) 0.0119(5) Uani 1 1 d . . .
C19 C 0.53596(19) -0.15129(14) -0.02491(13) 0.0120(5) Uani 1 1 d . . .
C20 C 0.62876(19) -0.12856(15) -0.04578(13) 0.0126(5) Uani 1 1 d . . .
C21 C 0.69227(19) -0.07700(15) -0.00595(13) 0.0118(5) Uani 1 1 d . . .
C22 C 0.6601(2) -0.15475(15) -0.10607(13) 0.0127(5) Uani 1 1 d . . .
C23 C 0.6115(2) -0.21785(16) -0.13937(13) 0.0151(5) Uani 1 1 d . . .
H23 H 0.5574 -0.2438 -0.1227 0.018 Uiso 1 1 calc R . .
C24 C 0.6417(2) -0.24298(16) -0.19665(14) 0.0158(6) Uani 1 1 d . . .
C25 C 0.7217(2) -0.20213(16) -0.22161(13) 0.0159(6) Uani 1 1 d . . .
H25 H 0.7417 -0.2174 -0.2604 0.019 Uiso 1 1 calc R . .
C26 C 0.7726(2) -0.13888(15) -0.18997(13) 0.0138(5) Uani 1 1 d . . .
C27 C 0.7449(2) -0.11640(15) -0.12971(13) 0.0127(5) Uani 1 1 d . . .
C28 C 0.80310(19) -0.05708(15) -0.09265(13) 0.0117(5) Uani 1 1 d . . .
C29 C 0.77966(19) -0.03982(15) -0.02987(13) 0.0108(5) Uani 1 1 d . . .
C30 C 0.83935(19) 0.01574(15) 0.00849(13) 0.0111(5) Uani 1 1 d . . .
C31 C 0.81611(19) 0.03339(15) 0.07240(13) 0.0112(5) Uani 1 1 d . . .
C32 C 0.87252(19) 0.09181(15) 0.10947(13) 0.0114(5) Uani 1 1 d . . .
C33 C 0.84925(19) 0.10877(15) 0.17289(13) 0.0119(5) Uani 1 1 d . . .
C34 C 0.90157(19) 0.17206(15) 0.20861(13) 0.0127(5) Uani 1 1 d . . .
C35 C 0.8756(2) 0.19021(16) 0.27136(14) 0.0151(6) Uani 1 1 d . . .
C36 C 0.9268(2) 0.25467(17) 0.30182(14) 0.0179(6) Uani 1 1 d . . .
C37 C 0.9991(2) 0.29916(16) 0.27288(14) 0.0167(6) Uani 1 1 d . . .
C38 C 1.0233(2) 0.28396(16) 0.21004(14) 0.0146(5) Uani 1 1 d . . .
C39 C 0.97615(19) 0.21794(15) 0.17903(13) 0.0132(5) Uani 1 1 d . . .
C40 C 1.00493(19) 0.19633(15) 0.11723(13) 0.0114(5) Uani 1 1 d . . .
C41 C 0.95345(19) 0.13405(15) 0.08265(13) 0.0109(5) Uani 1 1 d . . .
C42 C 0.97973(19) 0.11432(15) 0.02082(13) 0.0103(5) Uani 1 1 d . . .
C43 C 0.92203(19) 0.05566(15) -0.01706(13) 0.0106(5) Uani 1 1 d . . .
C44 C 0.94469(19) 0.03934(14) -0.08077(13) 0.0106(5) Uani 1 1 d . . .
C45 C 0.88584(19) -0.01742(15) -0.11818(13) 0.0114(5) Uani 1 1 d . . .
C46 C 0.9082(2) -0.03411(15) -0.18289(13) 0.0121(5) Uani 1 1 d . . .
C47 C 0.8523(2) -0.09386(15) -0.21906(13) 0.0137(5) Uani 1 1 d . . .
C48 C 0.8700(2) -0.10604(16) -0.28332(14) 0.0170(6) Uani 1 1 d . . .
H48 H 0.8317 -0.1442 -0.3072 0.020 Uiso 1 1 calc R . .
C49 C 0.9436(2) -0.06240(16) -0.31279(13) 0.0157(6) Uani 1 1 d . . .
C50 C 1.0011(2) -0.00735(16) -0.27588(14) 0.0160(6) Uani 1 1 d . . .
H50 H 1.0529 0.0197 -0.2943 0.019 Uiso 1 1 calc R . .
C51 C 0.9848(2) 0.00969(16) -0.21141(13) 0.0137(5) Uani 1 1 d . . .
C52 C 1.04359(19) 0.06985(15) -0.17344(13) 0.0125(5) Uani 1 1 d . . .
C53 C 1.02682(19) 0.08185(15) -0.10769(13) 0.0115(5) Uani 1 1 d . . .
C54 C 1.08669(19) 0.13718(15) -0.06847(13) 0.0113(5) Uani 1 1 d . . .
C55 C 1.06181(19) 0.15477(15) -0.00461(13) 0.0113(5) Uani 1 1 d . . .
C56 C 1.11414(19) 0.21582(15) 0.03073(13) 0.0123(5) Uani 1 1 d . . .
C57 C 1.08448(19) 0.23825(15) 0.09066(13) 0.0121(5) Uani 1 1 d . . .
C58 C 1.12956(19) 0.30615(15) 0.12123(13) 0.0133(5) Uani 1 1 d . . .
C59 C 1.09388(19) 0.33314(15) 0.17670(13) 0.0141(5) Uani 1 1 d . . .
C60 C 1.1242(2) 0.40650(16) 0.19571(14) 0.0165(6) Uani 1 1 d . . .
H60 H 1.0971 0.4253 0.2302 0.020 Uiso 1 1 calc R . .
C61 C 1.1934(2) 0.45154(16) 0.16449(14) 0.0167(6) Uani 1 1 d . . .
C62 C 1.2365(2) 0.42150(16) 0.11511(14) 0.0165(6) Uani 1 1 d . . .
H62 H 1.2868 0.4500 0.0963 0.020 Uiso 1 1 calc R . .
C63 C 1.20671(19) 0.35018(16) 0.09307(13) 0.0141(5) Uani 1 1 d . . .
C64 C 1.2488(2) 0.31980(15) 0.03927(14) 0.0142(5) Uani 1 1 d . . .
C65 C 1.19863(19) 0.25654(15) 0.00602(13) 0.0127(5) Uani 1 1 d . . .
C66 C 1.23203(19) 0.23324(15) -0.05185(13) 0.0132(5) Uani 1 1 d . . .
C67 C 1.16862(19) 0.17883(15) -0.09287(13) 0.0128(5) Uani 1 1 d . . .
C68 C 1.17666(19) 0.17259(16) -0.15996(14) 0.0138(5) Uani 1 1 d . . .
C69 C 1.1157(2) 0.12112(16) -0.19927(13) 0.0137(5) Uani 1 1 d . . .
C70 C 1.32433(19) 0.26544(15) -0.06799(13) 0.0144(5) Uani 1 1 d . . .
H70 H 1.3501 0.2466 -0.1031 0.017 Uiso 1 1 calc R . .
C71 C 1.3770(2) 0.32436(15) -0.03259(14) 0.0147(5) Uani 1 1 d . . .
C72 C 1.3367(2) 0.35279(15) 0.01878(14) 0.0148(5) Uani 1 1 d . . .
H72 H 1.3692 0.3950 0.0402 0.018 Uiso 1 1 calc R . .
C73 C 0.6775(3) 0.1250(2) 0.46111(16) 0.0288(8) Uani 1 1 d . . .
C74 C 0.7664(3) 0.1396(3) 0.50778(17) 0.0397(9) Uani 1 1 d . . .
H74A H 0.7927 0.0965 0.5112 0.060 Uiso 1 1 calc R . .
H74B H 0.7499 0.1539 0.5496 0.060 Uiso 1 1 calc R . .
H74C H 0.8124 0.1776 0.4919 0.060 Uiso 1 1 calc R . .
C75 C 0.6321(3) 0.1921(3) 0.4577(2) 0.0421(10) Uani 1 1 d . . .
H75A H 0.6759 0.2312 0.4414 0.063 Uiso 1 1 calc R . .
H75B H 0.6166 0.2052 0.5001 0.063 Uiso 1 1 calc R . .
H75C H 0.5753 0.1819 0.4293 0.063 Uiso 1 1 calc R . .
C76 C 0.6041(4) 0.0645(3) 0.4867(2) 0.0538(14) Uani 1 1 d . . .
H76A H 0.5479 0.0557 0.4577 0.081 Uiso 1 1 calc R . .
H76B H 0.5883 0.0787 0.5287 0.081 Uiso 1 1 calc R . .
H76C H 0.6301 0.0213 0.4896 0.081 Uiso 1 1 calc R . .
C77 C 0.4393(2) -0.20248(15) 0.28228(14) 0.0155(6) Uani 1 1 d . . .
C78 C 0.4134(2) -0.17895(17) 0.34908(15) 0.0216(6) Uani 1 1 d . . .
H78A H 0.4699 -0.1666 0.3775 0.032 Uiso 1 1 calc R . .
H78B H 0.3705 -0.2179 0.3665 0.032 Uiso 1 1 calc R . .
H78C H 0.3834 -0.1377 0.3450 0.032 Uiso 1 1 calc R . .
C79 C 0.3457(2) -0.23258(17) 0.24188(14) 0.0197(6) Uani 1 1 d . . .
H79A H 0.3106 -0.1946 0.2348 0.030 Uiso 1 1 calc R . .
H79B H 0.3087 -0.2703 0.2646 0.030 Uiso 1 1 calc R . .
H79C H 0.3597 -0.2516 0.2010 0.030 Uiso 1 1 calc R . .
C80 C 0.4972(2) -0.26288(17) 0.29063(16) 0.0231(6) Uani 1 1 d . . .
H80A H 0.5127 -0.2787 0.2490 0.035 Uiso 1 1 calc R . .
H80B H 0.4604 -0.3027 0.3111 0.035 Uiso 1 1 calc R . .
H80C H 0.5546 -0.2449 0.3170 0.035 Uiso 1 1 calc R . .
C81 C 0.5853(2) -0.31116(16) -0.23346(14) 0.0175(6) Uani 1 1 d . . .
C82 C 0.5353(2) -0.36548(17) -0.18726(15) 0.0235(7) Uani 1 1 d . . .
H82A H 0.5806 -0.3750 -0.1540 0.035 Uiso 1 1 calc R . .
H82B H 0.5077 -0.4096 -0.2108 0.035 Uiso 1 1 calc R . .
H82C H 0.4863 -0.3458 -0.1680 0.035 Uiso 1 1 calc R . .
C83 C 0.5103(2) -0.2888(2) -0.28124(16) 0.0269(7) Uani 1 1 d . . .
H83A H 0.4663 -0.2678 -0.2577 0.040 Uiso 1 1 calc R . .
H83B H 0.4768 -0.3306 -0.3059 0.040 Uiso 1 1 calc R . .
H83C H 0.5411 -0.2542 -0.3099 0.040 Uiso 1 1 calc R . .
C84 C 0.6514(2) -0.34903(18) -0.27159(17) 0.0263(7) Uani 1 1 d . . .
H84A H 0.6778 -0.3180 -0.3044 0.039 Uiso 1 1 calc R . .
H84B H 0.6159 -0.3932 -0.2914 0.039 Uiso 1 1 calc R . .
H84C H 0.7018 -0.3594 -0.2427 0.039 Uiso 1 1 calc R . .
C85 C 0.9528(2) -0.07208(17) -0.38586(13) 0.0187(6) Uani 1 1 d . . .
C86 C 1.0466(2) -0.0291(2) -0.40718(15) 0.0266(7) Uani 1 1 d . . .
H86A H 1.0486 0.0216 -0.3995 0.040 Uiso 1 1 calc R . .
H86B H 1.0510 -0.0387 -0.4524 0.040 Uiso 1 1 calc R . .
H86C H 1.0989 -0.0433 -0.3829 0.040 Uiso 1 1 calc R . .
C87 C 0.8696(2) -0.04465(19) -0.42147(15) 0.0249(7) Uani 1 1 d . . .
H87A H 0.8106 -0.0709 -0.4081 0.037 Uiso 1 1 calc R . .
H87B H 0.8720 -0.0519 -0.4672 0.037 Uiso 1 1 calc R . .
H87C H 0.8745 0.0059 -0.4112 0.037 Uiso 1 1 calc R . .
C88 C 0.9479(2) -0.15176(18) -0.40569(15) 0.0232(6) Uani 1 1 d . . .
H88A H 0.9984 -0.1695 -0.3827 0.035 Uiso 1 1 calc R . .
H88B H 0.9542 -0.1560 -0.4513 0.035 Uiso 1 1 calc R . .
H88C H 0.8879 -0.1795 -0.3955 0.035 Uiso 1 1 calc R . .
C89 C 1.4763(2) 0.36214(15) -0.05000(14) 0.0153(5) Uiso 1 1 d . . .
C90 C 1.5160(2) 0.31950(17) -0.10154(15) 0.0203(6) Uiso 1 1 d . . .
H90A H 1.5173 0.2717 -0.0871 0.030 Uiso 1 1 calc R . .
H90B H 1.5792 0.3433 -0.1089 0.030 Uiso 1 1 calc R . .
H90C H 1.4764 0.3166 -0.1410 0.030 Uiso 1 1 calc R . .
C91 C 1.4680(2) 0.43706(16) -0.07528(14) 0.0182(6) Uiso 1 1 d . . .
H91A H 1.4298 0.4313 -0.1155 0.027 Uiso 1 1 calc R . .
H91B H 1.5302 0.4638 -0.0819 0.027 Uiso 1 1 calc R . .
H91C H 1.4389 0.4628 -0.0442 0.027 Uiso 1 1 calc R . .
C92 C 1.5465(2) 0.37097(16) 0.01029(14) 0.0186(6) Uiso 1 1 d . . .
H92A H 1.5252 0.4001 0.0427 0.028 Uiso 1 1 calc R . .
H92B H 1.6083 0.3940 -0.0011 0.028 Uiso 1 1 calc R . .
H92C H 1.5498 0.3243 0.0268 0.028 Uiso 1 1 calc R . .
C93 C 1.2239(2) 0.53229(16) 0.18324(15) 0.0194(6) Uani 1 1 d . . .
C94 C 1.3271(2) 0.54598(17) 0.21413(16) 0.0229(6) Uani 1 1 d . . .
H94A H 1.3294 0.5196 0.2530 0.034 Uiso 1 1 calc R . .
H94B H 1.3479 0.5966 0.2242 0.034 Uiso 1 1 calc R . .
H94C H 1.3680 0.5301 0.1843 0.034 Uiso 1 1 calc R . .
C95 C 1.2184(2) 0.57666(17) 0.12247(17) 0.0258(7) Uani 1 1 d . . .
H95A H 1.2593 0.5627 0.0917 0.039 Uiso 1 1 calc R . .
H95B H 1.2381 0.6271 0.1340 0.039 Uiso 1 1 calc R . .
H95C H 1.1542 0.5679 0.1037 0.039 Uiso 1 1 calc R . .
C96 C 1.1607(2) 0.55795(17) 0.23212(18) 0.0273(7) Uani 1 1 d . . .
H96A H 1.0959 0.5483 0.2145 0.041 Uiso 1 1 calc R . .
H96B H 1.1809 0.6089 0.2410 0.041 Uiso 1 1 calc R . .
H96C H 1.1656 0.5327 0.2714 0.041 Uiso 1 1 calc R . .
C97 C 1.1207(2) 0.34435(17) 0.35384(15) 0.0216(6) Uani 1 1 d . . .
H97A H 1.1565 0.3120 0.3339 0.026 Uiso 1 1 calc R . .
H97B H 1.0930 0.3216 0.3913 0.026 Uiso 1 1 calc R . .
C98 C 1.1854(2) 0.41578(18) 0.37387(17) 0.0258(7) Uani 1 1 d . . .
H98A H 1.1471 0.4496 0.3882 0.031 Uiso 1 1 calc R . .
H98B H 1.2172 0.4354 0.3366 0.031 Uiso 1 1 calc R . .
C99 C 1.2598(3) 0.4084(2) 0.42790(18) 0.0326(8) Uani 1 1 d . . .
H99A H 1.2844 0.3648 0.4195 0.039 Uiso 1 1 calc R . .
H99B H 1.2296 0.4031 0.4684 0.039 Uiso 1 1 calc R . .
C100 C 1.3431(3) 0.4730(3) 0.4351(2) 0.0454(10) Uani 1 1 d . . .
H10A H 1.3886 0.4635 0.4689 0.054 Uiso 1 1 calc R . .
H10B H 1.3746 0.4772 0.3950 0.054 Uiso 1 1 calc R . .
C101 C 1.3995(5) 0.6068(3) 0.4604(4) 0.084(2) Uani 1 1 d . . .
H10C H 1.4393 0.6060 0.4251 0.127 Uiso 1 1 calc R . .
H10D H 1.4353 0.6019 0.5003 0.127 Uiso 1 1 calc R . .
H10E H 1.3772 0.6517 0.4616 0.127 Uiso 1 1 calc R . .
C102 C 1.3144(4) 0.5440(3) 0.4510(3) 0.0647(16) Uani 1 1 d . . .
H10F H 1.2810 0.5396 0.4903 0.078 Uiso 1 1 calc R . .
H10G H 1.2710 0.5547 0.4164 0.078 Uiso 1 1 calc R . .
C103 C 0.8583(3) 0.3338(2) 0.36613(18) 0.0300(7) Uani 1 1 d . . .
H10H H 0.7944 0.3176 0.3467 0.036 Uiso 1 1 calc R . .
H10I H 0.8889 0.3746 0.3427 0.036 Uiso 1 1 calc R . .
C104 C 0.8555(3) 0.3558(2) 0.43724(19) 0.0341(8) Uani 1 1 d . . .
H10J H 0.8219 0.3957 0.4398 0.041 Uiso 1 1 calc R . .
H10K H 0.8195 0.3156 0.4587 0.041 Uiso 1 1 calc R . .
C105 C 0.9529(3) 0.3781(2) 0.47388(18) 0.0333(8) Uani 1 1 d . . .
H10L H 0.9914 0.4154 0.4506 0.040 Uiso 1 1 calc R . .
H10M H 0.9844 0.3369 0.4755 0.040 Uiso 1 1 calc R . .
C106 C 0.9461(3) 0.4063(2) 0.54271(19) 0.0345(8) Uani 1 1 d . . .
H10N H 0.9153 0.4479 0.5409 0.041 Uiso 1 1 calc R . .
H10O H 0.9066 0.3692 0.5656 0.041 Uiso 1 1 calc R . .
C107 C 1.0424(3) 0.4279(2) 0.5806(2) 0.0379(9) Uani 1 1 d . . .
H10P H 1.0823 0.4647 0.5576 0.046 Uiso 1 1 calc R . .
H10Q H 1.0729 0.3862 0.5831 0.046 Uiso 1 1 calc R . .
C108 C 1.0341(4) 0.4569(3) 0.6492(2) 0.0475(11) Uani 1 1 d . . .
H10R H 1.0076 0.5000 0.6470 0.071 Uiso 1 1 calc R . .
H10S H 1.0960 0.4678 0.6717 0.071 Uiso 1 1 calc R . .
H10T H 0.9936 0.4211 0.6719 0.071 Uiso 1 1 calc R . .
C109 C 0.3695(2) -0.10046(16) 0.06149(14) 0.0171(6) Uani 1 1 d . . .
H10U H 0.3555 -0.0806 0.0201 0.021 Uiso 1 1 calc R . .
H10V H 0.4057 -0.0620 0.0898 0.021 Uiso 1 1 calc R . .
C110 C 0.2783(2) -0.13350(17) 0.09088(14) 0.0185(6) Uani 1 1 d . . .
H11A H 0.2404 -0.0965 0.0961 0.022 Uiso 1 1 calc R . .
H11B H 0.2938 -0.1499 0.1335 0.022 Uiso 1 1 calc R . .
C111 C 0.2191(2) -0.19663(18) 0.05069(16) 0.0213(6) Uani 1 1 d . . .
H11C H 0.2589 -0.2314 0.0415 0.026 Uiso 1 1 calc R . .
H11D H 0.1976 -0.1792 0.0098 0.026 Uiso 1 1 calc R . .
C112 C 0.1331(2) -0.23453(19) 0.08382(18) 0.0259(7) Uani 1 1 d . . .
H11E H 0.1546 -0.2526 0.1245 0.031 Uiso 1 1 calc R . .
H11F H 0.0937 -0.1997 0.0935 0.031 Uiso 1 1 calc R . .
C113 C 0.0735(2) -0.2971(2) 0.0430(2) 0.0312(8) Uani 1 1 d . . .
H11G H 0.1132 -0.3316 0.0329 0.037 Uiso 1 1 calc R . .
H11H H 0.0514 -0.2789 0.0026 0.037 Uiso 1 1 calc R . .
C114 C -0.0122(3) -0.3358(2) 0.0767(3) 0.0455(11) Uani 1 1 d . . .
H11I H -0.0456 -0.3758 0.0497 0.068 Uiso 1 1 calc R . .
H11J H -0.0539 -0.3028 0.0845 0.068 Uiso 1 1 calc R . .
H11K H 0.0091 -0.3532 0.1172 0.068 Uiso 1 1 calc R . .
C115 C 0.4123(2) -0.15595(17) -0.10822(15) 0.0208(6) Uani 1 1 d . . .
H11L H 0.4553 -0.1241 -0.1336 0.025 Uiso 1 1 calc R . .
H11M H 0.3752 -0.1272 -0.0849 0.025 Uiso 1 1 calc R . .
C116 C 0.3476(2) -0.21278(18) -0.15161(15) 0.0221(6) Uani 1 1 d . . .
H11N H 0.3860 -0.2422 -0.1728 0.027 Uiso 1 1 calc R . .
H11O H 0.3157 -0.1889 -0.1849 0.027 Uiso 1 1 calc R . .
C117 C 0.2726(2) -0.2622(2) -0.11600(17) 0.0272(7) Uani 1 1 d . . .
H11P H 0.2249 -0.2353 -0.1036 0.033 Uiso 1 1 calc R . .
H11Q H 0.3024 -0.2777 -0.0769 0.033 Uiso 1 1 calc R . .
C118 C 0.2245(3) -0.3287(2) -0.1580(2) 0.0365(9) Uani 1 1 d . . .
H11R H 0.1937 -0.3128 -0.1965 0.044 Uiso 1 1 calc R . .
H11S H 0.2728 -0.3545 -0.1715 0.044 Uiso 1 1 calc R . .
C119 C 0.1509(3) -0.3807(2) -0.1235(3) 0.0495(12) Uani 1 1 d . . .
H11T H 0.1803 -0.3942 -0.0834 0.059 Uiso 1 1 calc R . .
H11U H 0.0998 -0.3562 -0.1128 0.059 Uiso 1 1 calc R . .
C120 C 0.1096(4) -0.4486(3) -0.1648(4) 0.078(2) Uani 1 1 d . . .
H12A H 0.0782 -0.4355 -0.2038 0.117 Uiso 1 1 calc R . .
H12B H 0.0648 -0.4801 -0.1412 0.117 Uiso 1 1 calc R . .
H12C H 0.1599 -0.4729 -0.1755 0.117 Uiso 1 1 calc R . .
C121 C 1.2030(2) 0.11743(17) -0.29608(14) 0.0182(6) Uani 1 1 d . . .
H12D H 1.2001 0.0665 -0.3060 0.022 Uiso 1 1 calc R . .
H12E H 1.2596 0.1352 -0.2679 0.022 Uiso 1 1 calc R . .
C122 C 1.2052(2) 0.15904(18) -0.35739(14) 0.0217(6) Uani 1 1 d . . .
H12F H 1.2200 0.2104 -0.3463 0.026 Uiso 1 1 calc R . .
H12G H 1.1428 0.1486 -0.3802 0.026 Uiso 1 1 calc R . .
C123 C 1.2781(2) 0.14049(19) -0.40206(14) 0.0229(7) Uani 1 1 d . . .
H12H H 1.3391 0.1452 -0.3777 0.028 Uiso 1 1 calc R . .
H12I H 1.2589 0.0906 -0.4174 0.028 Uiso 1 1 calc R . .
C124 C 1.2894(2) 0.1886(2) -0.45990(15) 0.0270(7) Uani 1 1 d . . .
H12J H 1.3114 0.2383 -0.4447 0.032 Uiso 1 1 calc R . .
H12K H 1.2280 0.1855 -0.4833 0.032 Uiso 1 1 calc R . .
C125 C 1.3596(3) 0.1674(3) -0.50594(17) 0.0368(9) Uani 1 1 d . . .
H12L H 1.4218 0.1730 -0.4831 0.044 Uiso 1 1 calc R . .
H12M H 1.3395 0.1169 -0.5192 0.044 Uiso 1 1 calc R . .
C126 C 1.3674(3) 0.2124(3) -0.5657(2) 0.0507(12) Uani 1 1 d . . .
H12N H 1.4096 0.1953 -0.5938 0.076 Uiso 1 1 calc R . .
H12O H 1.3918 0.2621 -0.5532 0.076 Uiso 1 1 calc R . .
H12P H 1.3058 0.2082 -0.5880 0.076 Uiso 1 1 calc R . .
C127 C 1.2080(2) 0.28667(18) -0.20489(16) 0.0244(7) Uani 1 1 d . . .
H12Q H 1.1918 0.3091 -0.1656 0.029 Uiso 1 1 calc R . .
H12R H 1.1516 0.2758 -0.2344 0.029 Uiso 1 1 calc R . .
C128 C 1.2859(3) 0.3370(2) -0.23547(18) 0.0302(8) Uani 1 1 d . B .
H12S H 1.3053 0.3123 -0.2724 0.036 Uiso 1 1 calc R . .
H12T H 1.3405 0.3497 -0.2045 0.036 Uiso 1 1 calc R . .
C129 C 1.2541(4) 0.4053(3) -0.2573(3) 0.0592(14) Uani 1 1 d U . .
H12W H 1.2124 0.3928 -0.2962 0.071 Uiso 0.50 1 calc PR B 2
H12X H 1.2161 0.4201 -0.2244 0.071 Uiso 0.50 1 calc PR B 2
H12U H 1.2517 0.4376 -0.2206 0.071 Uiso 0.50 1 calc PR B 1
H12V H 1.1918 0.3941 -0.2802 0.071 Uiso 0.50 1 calc PR B 1
C133 C 0.0531(4) 0.8031(3) 0.3146(3) 0.0599(14) Uani 1 1 d . . .
H133 H -0.0018 0.8224 0.2972 0.072 Uiso 1 1 calc R . .
C134 C 0.3656(4) 0.0481(3) 0.2849(2) 0.0513(11) Uani 1 1 d D . .
H134 H 0.3176 0.0789 0.2831 0.062 Uiso 1 1 calc R A 1

loop_
_atom_site_aniso_label
_atom_site_aniso_U_11
_atom_site_aniso_U_22
_atom_site_aniso_U_33
_atom_site_aniso_U_23
_atom_site_aniso_U_13
_atom_site_aniso_U_12
Cl1 0.0691(9) 0.0566(8) 0.0805(10) 0.0011(7) 0.0077(7) 0.0202(6)
Cl2 0.0572(9) 0.0954(13) 0.1330(17) -0.0511(12) 0.0072(9) 0.0125(8)
Cl3 0.0595(9) 0.1168(14) 0.0770(10) 0.0234(10) -0.0053(7) 0.0172(9)
Cl3A 0.0721(9) 0.0591(8) 0.0773(9) 0.0129(7) 0.0115(7) 0.0170(7)
Cl4A 0.0894(10) 0.0580(7) 0.0513(7) -0.0087(6) -0.0115(6) 0.0276(7)
Cl5A 0.0817(9) 0.0733(9) 0.0432(6) -0.0007(6) 0.0096(6) 0.0294(7)
O1 0.0179(10) 0.0181(10) 0.0165(10) -0.0082(8) 0.0051(8) -0.0034(8)
O2 0.0240(11) 0.0238(11) 0.0165(10) -0.0118(8) 0.0107(8) -0.0058(9)
O3 0.0091(9) 0.0162(9) 0.0151(9) -0.0023(7) 0.0050(7) 0.0006(7)
O4 0.0110(9) 0.0150(9) 0.0119(9) -0.0017(7) -0.0009(7) -0.0003(7)
O5 0.0141(9) 0.0235(10) 0.0088(9) 0.0017(7) 0.0066(7) 0.0030(8)
O6 0.0147(9) 0.0192(10) 0.0150(9) 0.0024(8) 0.0078(7) -0.0016(8)
C1 0.0141(13) 0.0193(14) 0.0123(13) -0.0042(11) 0.0045(10) -0.0017(11)
C1A 0.066(6) 0.060(6) 0.082(7) 0.025(5) 0.026(6) 0.010(5)
C1B 0.095(9) 0.122(11) 0.047(6) -0.010(7) 0.012(6) -0.048(8)
C1C 0.048(4) 0.017(3) 0.042(4) 0.009(3) 0.014(3) -0.001(3)
C1D 0.083(7) 0.094(8) 0.098(8) 0.032(7) -0.001(6) -0.002(6)
C1E 0.123(12) 0.099(11) 0.113(12) 0.041(10) 0.038(10) 0.005(9)
C1F 0.044(5) 0.051(6) 0.098(8) 0.017(6) 0.003(6) -0.012(5)
C2 0.0203(14) 0.0222(15) 0.0144(14) -0.0064(11) 0.0063(11) -0.0064(12)
C3 0.0245(15) 0.0257(16) 0.0131(14) -0.0046(12) 0.0091(12) -0.0049(13)
C4 0.0197(14) 0.0231(15) 0.0139(14) -0.0023(11) 0.0088(11) -0.0055(12)
C5 0.0155(13) 0.0191(14) 0.0118(13) -0.0022(11) 0.0053(10) -0.0014(11)
C6 0.0128(13) 0.0174(14) 0.0106(13) -0.0024(10) 0.0040(10) -0.0012(11)
C7 0.0118(12) 0.0153(13) 0.0095(12) -0.0016(10) 0.0037(10) 0.0015(10)
C8 0.0102(12) 0.0136(13) 0.0107(12) 0.0002(10) 0.0038(10) 0.0011(10)
C9 0.0122(12) 0.0157(13) 0.0107(13) -0.0002(10) 0.0050(10) 0.0016(10)
C10 0.0126(12) 0.0169(13) 0.0111(13) -0.0013(10) 0.0047(10) -0.0002(10)
C11 0.0144(13) 0.0183(13) 0.0102(12) -0.0006(10) 0.0054(10) 0.0017(11)
C12 0.0101(12) 0.0154(13) 0.0147(13) 0.0017(10) 0.0051(10) 0.0026(10)
C13 0.0125(12) 0.0148(13) 0.0131(13) -0.0030(10) 0.0040(10) -0.0008(10)
C14 0.0118(12) 0.0156(13) 0.0111(13) -0.0001(10) 0.0041(10) 0.0020(10)
C15 0.0125(13) 0.0130(12) 0.0117(13) -0.0018(10) 0.0032(10) 0.0007(10)
C16 0.0112(12) 0.0135(12) 0.0101(12) -0.0009(10) 0.0035(10) 0.0016(10)
C17 0.0116(12) 0.0134(12) 0.0095(12) -0.0006(10) 0.0028(10) 0.0014(10)
C18 0.0084(12) 0.0131(12) 0.0139(13) -0.0004(10) 0.0038(10) 0.0006(10)
C19 0.0104(12) 0.0125(12) 0.0121(12) -0.0011(10) 0.0006(10) -0.0002(10)
C20 0.0131(13) 0.0146(13) 0.0104(12) -0.0001(10) 0.0022(10) 0.0033(10)
C21 0.0118(12) 0.0134(12) 0.0106(12) 0.0002(10) 0.0036(10) 0.0023(10)
C22 0.0131(12) 0.0145(13) 0.0105(12) -0.0008(10) 0.0018(10) 0.0026(10)
C23 0.0151(13) 0.0180(14) 0.0115(12) -0.0008(10) 0.0032(10) 0.0010(11)
C24 0.0157(13) 0.0175(14) 0.0136(13) -0.0038(10) 0.0013(10) 0.0023(11)
C25 0.0171(13) 0.0194(14) 0.0110(12) -0.0032(10) 0.0046(10) 0.0021(11)
C26 0.0153(13) 0.0155(13) 0.0108(12) -0.0010(10) 0.0024(10) 0.0034(11)
C27 0.0138(13) 0.0143(13) 0.0104(12) 0.0007(10) 0.0019(10) 0.0037(10)
C28 0.0112(12) 0.0141(13) 0.0102(12) 0.0006(10) 0.0015(10) 0.0031(10)
C29 0.0115(12) 0.0125(12) 0.0089(12) 0.0008(9) 0.0019(9) 0.0034(10)
C30 0.0103(12) 0.0134(12) 0.0098(12) 0.0003(10) 0.0022(10) 0.0021(10)
C31 0.0110(12) 0.0133(12) 0.0093(12) -0.0008(10) 0.0022(10) 0.0024(10)
C32 0.0097(12) 0.0146(13) 0.0105(12) -0.0009(10) 0.0032(10) 0.0031(10)
C33 0.0116(12) 0.0136(13) 0.0096(12) -0.0021(10) 0.0026(10) 0.0001(10)
C34 0.0119(12) 0.0141(13) 0.0114(13) -0.0027(10) 0.0036(10) 0.0002(10)
C35 0.0128(13) 0.0185(14) 0.0126(13) -0.0037(10) 0.0044(10) -0.0010(11)
C36 0.0181(14) 0.0212(15) 0.0130(13) -0.0065(11) 0.0065(11) -0.0009(11)
C37 0.0151(13) 0.0169(14) 0.0161(14) -0.0072(11) 0.0042(11) -0.0024(11)
C38 0.0117(12) 0.0169(13) 0.0148(13) -0.0030(10) 0.0037(10) 0.0011(10)
C39 0.0111(12) 0.0165(13) 0.0112(12) -0.0027(10) 0.0024(10) 0.0007(10)
C40 0.0100(12) 0.0130(12) 0.0114(12) -0.0019(10) 0.0030(10) 0.0022(10)
C41 0.0110(12) 0.0126(12) 0.0090(12) 0.0004(10) 0.0018(9) 0.0020(10)
C42 0.0097(12) 0.0127(12) 0.0091(12) 0.0002(10) 0.0022(9) 0.0030(10)
C43 0.0097(12) 0.0139(12) 0.0087(12) -0.0012(10) 0.0018(9) 0.0028(10)
C44 0.0096(12) 0.0124(12) 0.0104(12) 0.0007(10) 0.0041(10) 0.0025(10)
C45 0.0120(12) 0.0150(13) 0.0080(12) 0.0001(10) 0.0024(9) 0.0037(10)
C46 0.0139(13) 0.0139(13) 0.0092(12) 0.0018(10) 0.0027(10) 0.0033(10)
C47 0.0147(13) 0.0169(13) 0.0105(12) -0.0004(10) 0.0047(10) 0.0042(11)
C48 0.0182(14) 0.0200(14) 0.0116(13) -0.0034(10) 0.0043(10) 0.0003(11)
C49 0.0175(13) 0.0216(14) 0.0087(12) -0.0007(10) 0.0055(10) 0.0039(11)
C50 0.0150(13) 0.0208(14) 0.0119(13) 0.0004(11) 0.0056(10) 0.0014(11)
C51 0.0132(13) 0.0180(14) 0.0109(13) -0.0003(10) 0.0037(10) 0.0041(11)
C52 0.0107(12) 0.0160(13) 0.0116(13) 0.0002(10) 0.0032(10) 0.0033(10)
C53 0.0098(12) 0.0148(13) 0.0106(12) 0.0014(10) 0.0031(10) 0.0030(10)
C54 0.0084(12) 0.0144(13) 0.0118(12) 0.0009(10) 0.0036(9) 0.0033(10)
C55 0.0102(12) 0.0139(13) 0.0103(12) 0.0014(10) 0.0023(10) 0.0030(10)
C56 0.0123(12) 0.0138(13) 0.0114(12) 0.0000(10) 0.0036(10) 0.0032(10)
C57 0.0114(12) 0.0134(13) 0.0114(12) -0.0011(10) 0.0029(10) 0.0015(10)
C58 0.0121(12) 0.0148(13) 0.0125(12) -0.0023(10) 0.0029(10) 0.0005(10)
C59 0.0116(12) 0.0163(13) 0.0139(13) -0.0040(10) 0.0032(10) 0.0009(10)
C60 0.0148(13) 0.0178(14) 0.0162(13) -0.0045(11) 0.0051(10) 0.0008(11)
C61 0.0142(13) 0.0159(14) 0.0194(14) -0.0043(11) 0.0035(11) 0.0005(11)
C62 0.0112(12) 0.0173(14) 0.0200(14) -0.0018(11) 0.0063(10) -0.0015(10)
C63 0.0111(12) 0.0180(14) 0.0130(13) -0.0019(10) 0.0034(10) 0.0016(10)
C64 0.0136(13) 0.0150(13) 0.0143(13) -0.0009(10) 0.0046(10) 0.0026(10)
C65 0.0104(12) 0.0143(13) 0.0137(13) 0.0007(10) 0.0033(10) 0.0023(10)
C66 0.0118(13) 0.0155(13) 0.0129(13) 0.0007(10) 0.0040(10) 0.0028(10)
C67 0.0105(12) 0.0162(13) 0.0119(13) 0.0006(10) 0.0038(10) 0.0023(10)
C68 0.0117(12) 0.0175(13) 0.0130(13) 0.0018(10) 0.0074(10) 0.0022(10)
C69 0.0138(13) 0.0194(14) 0.0089(12) 0.0013(10) 0.0063(10) 0.0042(11)
C70 0.0123(13) 0.0170(13) 0.0142(13) 0.0005(10) 0.0057(10) 0.0016(10)
C71 0.0131(13) 0.0159(13) 0.0160(13) 0.0022(10) 0.0046(10) 0.0035(10)
C72 0.0126(13) 0.0146(13) 0.0161(13) -0.0017(10) 0.0037(10) -0.0010(10)
C73 0.0333(18) 0.0315(18) 0.0151(15) -0.0095(13) 0.0129(13) -0.0135(14)
C74 0.047(2) 0.055(3) 0.0144(16) -0.0064(15) 0.0063(15) 0.0017(19)
C75 0.037(2) 0.057(3) 0.032(2) -0.0163(18) 0.0177(16) 0.0043(18)
C76 0.076(3) 0.049(3) 0.0234(19) -0.0179(18) 0.032(2) -0.029(2)
C77 0.0162(13) 0.0152(13) 0.0139(13) -0.0002(10) 0.0058(10) -0.0015(11)
C78 0.0243(15) 0.0223(15) 0.0156(14) -0.0025(11) 0.0096(11) -0.0051(12)
C79 0.0175(14) 0.0218(15) 0.0165(13) 0.0012(11) 0.0038(11) -0.0059(11)
C80 0.0258(16) 0.0211(15) 0.0223(15) 0.0035(12) 0.0043(12) 0.0033(12)
C81 0.0166(13) 0.0201(14) 0.0139(13) -0.0065(11) 0.0040(10) -0.0015(11)
C82 0.0274(16) 0.0200(15) 0.0191(14) -0.0072(12) 0.0057(12) -0.0063(12)
C83 0.0204(15) 0.0399(19) 0.0177(15) -0.0039(13) 0.0001(12) -0.0001(13)
C84 0.0225(15) 0.0245(16) 0.0294(17) -0.0138(13) 0.0089(13) -0.0025(12)
C85 0.0210(15) 0.0252(15) 0.0085(13) -0.0029(11) 0.0052(10) -0.0007(12)
C86 0.0302(17) 0.0341(18) 0.0123(14) -0.0035(12) 0.0108(12) -0.0049(14)
C87 0.0308(17) 0.0337(18) 0.0112(13) 0.0005(12) 0.0020(12) 0.0083(14)
C88 0.0271(16) 0.0280(16) 0.0147(14) -0.0055(12) 0.0069(12) 0.0041(13)
C93 0.0167(14) 0.0153(14) 0.0254(15) -0.0037(11) 0.0084(11) -0.0007(11)
C94 0.0203(15) 0.0193(15) 0.0265(16) -0.0056(12) 0.0050(12) -0.0029(12)
C95 0.0261(16) 0.0170(14) 0.0339(18) -0.0013(13) 0.0051(13) 0.0021(12)
C96 0.0253(16) 0.0167(14) 0.0391(19) -0.0099(13) 0.0165(14) -0.0015(12)
C97 0.0184(14) 0.0238(15) 0.0205(15) -0.0076(12) 0.0030(11) -0.0011(12)
C98 0.0230(16) 0.0239(16) 0.0268(16) -0.0073(13) 0.0009(13) -0.0036(13)
C99 0.0307(18) 0.0361(19) 0.0286(18) -0.0105(15) -0.0035(14) 0.0038(15)
C100 0.032(2) 0.054(3) 0.047(2) -0.015(2) -0.0046(17) 0.0054(19)
C101 0.062(4) 0.048(3) 0.130(6) -0.019(4) -0.026(4) -0.008(3)
C102 0.045(3) 0.046(3) 0.097(4) -0.028(3) -0.017(3) 0.006(2)
C103 0.0260(17) 0.0328(18) 0.0307(18) -0.0089(14) 0.0116(14) 0.0025(14)
C104 0.0299(18) 0.037(2) 0.0342(19) -0.0124(16) 0.0146(15) 0.0011(15)
C105 0.0336(19) 0.0336(19) 0.0318(19) -0.0081(15) 0.0120(15) 0.0022(15)
C106 0.037(2) 0.036(2) 0.0311(19) -0.0090(15) 0.0101(15) 0.0064(16)
C107 0.040(2) 0.039(2) 0.036(2) -0.0084(16) 0.0027(16) 0.0124(17)
C108 0.055(3) 0.056(3) 0.035(2) -0.0117(19) -0.0062(19) 0.026(2)
C109 0.0135(13) 0.0192(14) 0.0199(14) 0.0008(11) 0.0045(11) 0.0051(11)
C110 0.0148(13) 0.0267(15) 0.0167(13) 0.0018(11) 0.0068(11) 0.0084(12)
C111 0.0149(14) 0.0266(16) 0.0239(15) 0.0030(12) 0.0057(11) 0.0057(12)
C112 0.0155(14) 0.0294(17) 0.0348(18) 0.0102(14) 0.0058(13) 0.0067(13)
C113 0.0179(15) 0.0274(17) 0.048(2) 0.0096(15) -0.0004(14) 0.0038(13)
C114 0.0211(18) 0.041(2) 0.073(3) 0.022(2) 0.0030(18) -0.0003(16)
C115 0.0202(14) 0.0219(15) 0.0194(14) -0.0012(12) -0.0057(11) 0.0041(12)
C116 0.0194(15) 0.0279(16) 0.0187(14) -0.0054(12) -0.0041(11) 0.0064(12)
C117 0.0176(15) 0.0331(18) 0.0288(17) -0.0059(14) -0.0035(12) 0.0025(13)
C118 0.0216(17) 0.0328(19) 0.053(2) -0.0160(17) -0.0038(16) 0.0041(14)
C119 0.030(2) 0.036(2) 0.077(3) -0.003(2) -0.009(2) -0.0020(17)
C120 0.039(3) 0.041(3) 0.147(7) -0.026(3) -0.005(3) -0.004(2)
C121 0.0177(14) 0.0257(15) 0.0117(13) 0.0001(11) 0.0097(10) 0.0021(11)
C122 0.0237(15) 0.0288(16) 0.0127(13) 0.0025(12) 0.0093(11) 0.0019(12)
C123 0.0187(14) 0.0380(18) 0.0115(13) 0.0022(12) 0.0075(11) 0.0014(13)
C124 0.0248(16) 0.042(2) 0.0133(14) 0.0040(13) 0.0075(12) 0.0022(14)
C125 0.0277(18) 0.070(3) 0.0161(16) 0.0146(17) 0.0129(13) 0.0135(18)
C126 0.039(2) 0.091(4) 0.0257(19) 0.024(2) 0.0184(17) 0.015(2)
C127 0.0231(15) 0.0254(16) 0.0251(16) 0.0062(13) 0.0060(12) 0.0031(13)
C128 0.0267(17) 0.0309(18) 0.0296(17) 0.0122(14) 0.0007(14) -0.0039(14)
C129 0.055(3) 0.038(2) 0.083(4) 0.030(2) 0.006(3) 0.002(2)
C133 0.045(3) 0.076(4) 0.062(3) -0.014(3) -0.007(2) 0.025(3)
C134 0.068(3) 0.048(3) 0.043(2) -0.004(2) 0.002(2) 0.026(2)

loop_
_atom_type_symbol
_atom_type_description
_atom_type_scat_dispersion_real
_atom_type_scat_dispersion_imag
_atom_type_scat_source
C C 0.0181 0.0091 'International Tables Vol C Tables 4.2.6.8 and 6.1.1.4'
H H 0.0000 0.0000 'International Tables Vol C Tables 4.2.6.8 and 6.1.1.4'
O O 0.0492 0.0322 'International Tables Vol C Tables 4.2.6.8 and 6.1.1.4'
Cl Cl 0.3639 0.7018 'International Tables Vol C Tables 4.2.6.8 and 6.1.1.4'

loop_
_geom_angle_atom_site_label_1
_geom_angle_atom_site_label_2
_geom_angle_atom_site_label_3
_geom_angle
C37 O1 C97 113.3(2)
C36 O2 C103 114.2(3)
C18 O3 C109 114.0(2)
C19 O4 C115 115.4(2)
C69 O5 C121 119.0(2)
C68 O6 C127 112.4(2)
C2 C1 C6 118.5(3)
C2 C1 C35 122.8(3)
C6 C1 C35 118.7(2)
H1AA C1A H1AB 107.9
C1C C1A H1AA 109.2
C1C C1A H1AB 109.2
C1E C1A H1AA 109.2
C1E C1A H1AB 109.2
C1E C1A C1C 111.9(13)
C1A C1C H1CA 109.3
C1A C1C H1CB 109.3
H1CA C1C H1CB 107.9
C129 C1C C1A 111.8(8)
C129 C1C H1CA 109.3
C129 C1C H1CB 109.3
C1B C1D H1DA 110.0
C1B C1D H1DB 110.0
H1DA C1D H1DB 108.4
C1F C1D C1B 108.6(15)
C1F C1D H1DA 110.0
C1F C1D H1DB 110.0
C1A C1E H1EA 109.5
C1A C1E H1EB 109.5
C1A C1E H1EC 109.5
H1EA C1E H1EB 109.5
H1EA C1E H1EC 109.5
H1EB C1E H1EC 109.5
C1D C1F H1FA 109.4
C1D C1F H1FB 109.4
C1D C1F C129 111.4(12)
H1FA C1F H1FB 108.0
C129 C1F H1FA 109.4
C129 C1F H1FB 109.4
C1 C2 H2 118.8
C3 C2 C1 122.4(3)
C3 C2 H2 118.8
C2 C3 C73 119.4(3)
C4 C3 C2 118.5(3)
C4 C3 C73 122.0(3)
C3 C4 H4 119.1
C3 C4 C5 121.9(3)
C5 C4 H4 119.1
C4 C5 C6 119.7(3)
C4 C5 C10 120.5(3)
C6 C5 C10 119.8(2)
C1 C6 C5 119.0(2)
C1 C6 C7 121.2(3)
C5 C6 C7 119.8(3)
C8 C7 C6 120.2(2)
C8 C7 C33 119.8(2)
C33 C7 C6 119.9(2)
C7 C8 C9 119.8(2)
C17 C8 C7 120.5(2)
C17 C8 C9 119.6(2)
C10 C9 C8 120.3(3)
C10 C9 C14 119.1(2)
C14 C9 C8 120.5(2)
C9 C10 C5 119.3(2)
C11 C10 C5 121.7(2)
C11 C10 C9 119.0(3)
C10 C11 H11 118.9
C12 C11 C10 122.3(2)
C12 C11 H11 118.9
C11 C12 C13 117.8(2)
C11 C12 C77 121.1(2)
C13 C12 C77 121.0(2)
C12 C13 H13 119.0
C12 C13 C14 122.1(3)
C14 C13 H13 119.0
C9 C14 C15 118.4(2)
C13 C14 C9 119.0(2)
C13 C14 C15 122.4(2)
C16 C15 C14 119.4(2)
C18 C15 C14 123.4(2)
C18 C15 C16 117.2(2)
C15 C16 C17 119.7(2)
C15 C16 C21 120.2(2)
C21 C16 C17 120.1(2)
C8 C17 C16 119.9(2)
C8 C17 C31 120.0(2)
C31 C17 C16 120.0(2)
O3 C18 C15 121.4(2)
O3 C18 C19 117.4(2)
C19 C18 C15 121.2(2)
O4 C19 C18 117.0(2)
O4 C19 C20 122.0(2)
C18 C19 C20 121.0(2)
C19 C20 C22 123.5(2)
C21 C20 C19 117.1(2)
C21 C20 C22 119.3(2)
C16 C21 C29 119.4(2)
C20 C21 C16 120.3(2)
C20 C21 C29 120.3(2)
C23 C22 C20 122.2(2)
C23 C22 C27 119.4(2)
C27 C22 C20 118.4(2)
C22 C23 H23 118.9
C24 C23 C22 122.1(3)
C24 C23 H23 118.9
C23 C24 C81 121.1(3)
C25 C24 C23 117.8(3)
C25 C24 C81 120.9(2)
C24 C25 H25 119.0
C24 C25 C26 122.0(3)
C26 C25 H25 119.0
C25 C26 C27 119.6(3)
C25 C26 C47 121.3(2)
C27 C26 C47 119.1(3)
C22 C27 C28 120.9(2)
C26 C27 C22 118.7(3)
C26 C27 C28 120.4(3)
C29 C28 C27 119.8(2)
C29 C28 C45 120.0(2)
C45 C28 C27 120.2(2)
C28 C29 C21 119.7(2)
C28 C29 C30 120.3(2)
C30 C29 C21 120.0(2)
C29 C30 C31 120.6(2)
C29 C30 C43 119.8(2)
C43 C30 C31 119.7(2)
C17 C31 C30 119.7(2)
C17 C31 C32 119.6(2)
C32 C31 C30 120.7(2)
C31 C32 C33 120.4(2)
C31 C32 C41 119.6(2)
C33 C32 C41 120.0(2)
C7 C33 C32 119.5(2)
C7 C33 C34 119.9(2)
C32 C33 C34 120.5(2)
C35 C34 C33 120.2(2)
C39 C34 C33 119.1(2)
C39 C34 C35 120.7(2)
C34 C35 C1 119.6(3)
C36 C35 C1 123.4(3)
C36 C35 C34 116.9(3)
O2 C36 C35 122.3(3)
O2 C36 C37 115.4(3)
C37 C36 C35 122.3(3)
O1 C37 C36 117.2(2)
O1 C37 C38 120.9(3)
C36 C37 C38 121.8(3)
C37 C38 C39 117.4(3)
C37 C38 C59 122.6(3)
C39 C38 C59 120.0(2)
C34 C39 C40 119.6(2)
C38 C39 C34 120.8(2)
C38 C39 C40 119.6(2)
C41 C40 C39 120.5(2)
C57 C40 C39 119.7(2)
C57 C40 C41 119.7(2)
C40 C41 C32 119.7(2)
C40 C41 C42 120.5(2)
C42 C41 C32 119.8(2)
C41 C42 C43 120.5(2)
C55 C42 C41 119.7(2)
C55 C42 C43 119.8(2)
C30 C43 C42 119.5(2)
C44 C43 C30 120.0(2)
C44 C43 C42 120.4(2)
C43 C44 C53 120.0(2)
C45 C44 C43 119.8(2)
C45 C44 C53 120.2(2)
C28 C45 C46 119.8(2)
C44 C45 C28 120.1(2)
C44 C45 C46 120.1(2)
C47 C46 C45 120.1(2)
C51 C46 C45 120.4(3)
C51 C46 C47 119.5(2)
C46 C47 C26 119.7(2)
C48 C47 C26 120.7(3)
C48 C47 C46 119.5(3)
C47 C48 H48 119.1
C47 C48 C49 121.8(3)
C49 C48 H48 119.1
C48 C49 C85 119.8(3)
C50 C49 C48 118.1(3)
C50 C49 C85 121.8(3)
C49 C50 H50 118.6
C49 C50 C51 122.9(3)
C51 C50 H50 118.6
C46 C51 C52 119.3(2)
C50 C51 C46 118.1(3)
C50 C51 C52 122.7(3)
C53 C52 C51 120.0(2)
C69 C52 C51 123.7(2)
C69 C52 C53 116.3(2)
C52 C53 C44 119.6(2)
C52 C53 C54 121.2(2)
C54 C53 C44 119.2(2)
C53 C54 C55 120.4(2)
C67 C54 C53 120.6(2)
C67 C54 C55 118.9(2)
C42 C55 C54 120.1(2)
C56 C55 C42 119.5(2)
C56 C55 C54 120.2(2)
C55 C56 C57 120.8(2)
C55 C56 C65 120.1(2)
C57 C56 C65 119.1(2)
C40 C57 C56 119.6(2)
C40 C57 C58 120.0(2)
C56 C57 C58 120.2(2)
C59 C58 C57 120.9(2)
C59 C58 C63 118.7(3)
C63 C58 C57 120.3(2)
C58 C59 C38 118.0(2)
C60 C59 C38 123.0(3)
C60 C59 C58 118.9(3)
C59 C60 H60 119.1
C61 C60 C59 121.9(3)
C61 C60 H60 119.1
C60 C61 C62 118.1(3)
C60 C61 C93 122.1(3)
C62 C61 C93 119.7(3)
C61 C62 H62 119.0
C63 C62 C61 122.0(3)
C63 C62 H62 119.0
C58 C63 C64 118.5(3)
C62 C63 C58 119.5(3)
C62 C63 C64 121.9(3)
C65 C64 C63 119.3(2)
C72 C64 C63 121.6(3)
C72 C64 C65 119.1(3)
C64 C65 C56 120.6(2)
C64 C65 C66 119.4(2)
C66 C65 C56 120.1(2)
C65 C66 C67 118.1(2)
C65 C66 C70 118.5(3)
C70 C66 C67 123.3(2)
C54 C67 C66 120.6(2)
C68 C67 C54 116.6(3)
C68 C67 C66 122.1(2)
O6 C68 C67 120.7(3)
O6 C68 C69 116.9(2)
C69 C68 C67 122.2(2)
O5 C69 C52 120.7(2)
O5 C69 C68 117.1(2)
C68 C69 C52 121.6(2)
C66 C70 H70 119.3
C71 C70 C66 121.4(3)
C71 C70 H70 119.3
C70 C71 C72 118.6(3)
C70 C71 C89 122.8(2)
C72 C71 C89 118.6(3)
C64 C72 H72 119.0
C71 C72 C64 121.9(3)
C71 C72 H72 119.0
C74 C73 C3 110.0(3)
C74 C73 C75 110.1(3)
C74 C73 C76 109.3(4)
C75 C73 C3 108.3(3)
C75 C73 C76 107.0(4)
C76 C73 C3 112.1(3)
C73 C74 H74A 109.5
C73 C74 H74B 109.5
C73 C74 H74C 109.5
H74A C74 H74B 109.5
H74A C74 H74C 109.5
H74B C74 H74C 109.5
C73 C75 H75A 109.5
C73 C75 H75B 109.5
C73 C75 H75C 109.5
H75A C75 H75B 109.5
H75A C75 H75C 109.5
H75B C75 H75C 109.5
C73 C76 H76A 109.5
C73 C76 H76B 109.5
C73 C76 H76C 109.5
H76A C76 H76B 109.5
H76A C76 H76C 109.5
H76B C76 H76C 109.5
C78 C77 C12 112.3(2)
C78 C77 C79 107.5(2)
C78 C77 C80 108.8(3)
C79 C77 C12 111.6(2)
C80 C77 C12 107.6(2)
C80 C77 C79 109.0(2)
C77 C78 H78A 109.5
C77 C78 H78B 109.5
C77 C78 H78C 109.5
H78A C78 H78B 109.5
H78A C78 H78C 109.5
H78B C78 H78C 109.5
C77 C79 H79A 109.5
C77 C79 H79B 109.5
C77 C79 H79C 109.5
H79A C79 H79B 109.5
H79A C79 H79C 109.5
H79B C79 H79C 109.5
C77 C80 H80A 109.5
C77 C80 H80B 109.5
C77 C80 H80C 109.5
H80A C80 H80B 109.5
H80A C80 H80C 109.5
H80B C80 H80C 109.5
C82 C81 C24 111.5(2)
C82 C81 C83 109.0(3)
C82 C81 C84 107.9(3)
C83 C81 C24 108.8(3)
C83 C81 C84 108.8(3)
C84 C81 C24 110.8(2)
C81 C82 H82A 109.5
C81 C82 H82B 109.5
C81 C82 H82C 109.5
H82A C82 H82B 109.5
H82A C82 H82C 109.5
H82B C82 H82C 109.5
C81 C83 H83A 109.5
C81 C83 H83B 109.5
C81 C83 H83C 109.5
H83A C83 H83B 109.5
H83A C83 H83C 109.5
H83B C83 H83C 109.5
C81 C84 H84A 109.5
C81 C84 H84B 109.5
C81 C84 H84C 109.5
H84A C84 H84B 109.5
H84A C84 H84C 109.5
H84B C84 H84C 109.5
C86 C85 C49 112.2(2)
C86 C85 C87 108.8(3)
C86 C85 C88 107.7(3)
C87 C85 C49 107.6(2)
C88 C85 C49 111.4(2)
C88 C85 C87 109.1(3)
C85 C86 H86A 109.5
C85 C86 H86B 109.5
C85 C86 H86C 109.5
H86A C86 H86B 109.5
H86A C86 H86C 109.5
H86B C86 H86C 109.5
C85 C87 H87A 109.5
C85 C87 H87B 109.5
C85 C87 H87C 109.5
H87A C87 H87B 109.5
H87A C87 H87C 109.5
H87B C87 H87C 109.5
C85 C88 H88A 109.5
C85 C88 H88B 109.5
C85 C88 H88C 109.5
H88A C88 H88B 109.5
H88A C88 H88C 109.5
H88B C88 H88C 109.5
C71 C89 C91 108.0(2)
C90 C89 C71 112.3(2)
C90 C89 C91 109.2(2)
C90 C89 C92 107.6(2)
C92 C89 C71 110.0(2)
C92 C89 C91 109.7(2)
C89 C90 H90A 109.5
C89 C90 H90B 109.5
C89 C90 H90C 109.5
H90A C90 H90B 109.5
H90A C90 H90C 109.5
H90B C90 H90C 109.5
C89 C91 H91A 109.5
C89 C91 H91B 109.5
C89 C91 H91C 109.5
H91A C91 H91B 109.5
H91A C91 H91C 109.5
H91B C91 H91C 109.5
C89 C92 H92A 109.5
C89 C92 H92B 109.5
C89 C92 H92C 109.5
H92A C92 H92B 109.5
H92A C92 H92C 109.5
H92B C92 H92C 109.5
C61 C93 C94 108.8(2)
C95 C93 C61 109.3(3)
C95 C93 C94 110.1(3)
C95 C93 C96 108.0(3)
C96 C93 C61 112.5(2)
C96 C93 C94 108.1(3)
C93 C94 H94A 109.5
C93 C94 H94B 109.5
C93 C94 H94C 109.5
H94A C94 H94B 109.5
H94A C94 H94C 109.5
H94B C94 H94C 109.5
C93 C95 H95A 109.5
C93 C95 H95B 109.5
C93 C95 H95C 109.5
H95A C95 H95B 109.5
H95A C95 H95C 109.5
H95B C95 H95C 109.5
C93 C96 H96A 109.5
C93 C96 H96B 109.5
C93 C96 H96C 109.5
H96A C96 H96B 109.5
H96A C96 H96C 109.5
H96B C96 H96C 109.5
O1 C97 H97A 110.2
O1 C97 H97B 110.2
O1 C97 C98 107.5(3)
H97A C97 H97B 108.5
C98 C97 H97A 110.2
C98 C97 H97B 110.2
C97 C98 H98A 109.0
C97 C98 H98B 109.0
C97 C98 C99 112.7(3)
H98A C98 H98B 107.8
C99 C98 H98A 109.0
C99 C98 H98B 109.0
C98 C99 H99A 108.9
C98 C99 H99B 108.9
C98 C99 C100 113.5(3)
H99A C99 H99B 107.7
C100 C99 H99A 108.9
C100 C99 H99B 108.9
C99 C100 H10A 108.7
C99 C100 H10B 108.7
H10A C100 H10B 107.6
C102 C100 C99 114.1(4)
C102 C100 H10A 108.7
C102 C100 H10B 108.7
H10C C101 H10D 109.5
H10C C101 H10E 109.5
H10D C101 H10E 109.5
C102 C101 H10C 109.5
C102 C101 H10D 109.5
C102 C101 H10E 109.5
C100 C102 C101 112.7(5)
C100 C102 H10F 109.0
C100 C102 H10G 109.0
C101 C102 H10F 109.0
C101 C102 H10G 109.0
H10F C102 H10G 107.8
O2 C103 H10H 110.2
O2 C103 H10I 110.3
O2 C103 C104 107.3(3)
H10H C103 H10I 108.5
C104 C103 H10H 110.3
C104 C103 H10I 110.3
C103 C104 H10J 108.6
C103 C104 H10K 108.6
H10J C104 H10K 107.6
C105 C104 C103 114.7(3)
C105 C104 H10J 108.6
C105 C104 H10K 108.6
C104 C105 H10L 109.1
C104 C105 H10M 109.1
C104 C105 C106 112.4(3)
H10L C105 H10M 107.9
C106 C105 H10L 109.1
C106 C105 H10M 109.1
C105 C106 H10N 108.9
C105 C106 H10O 108.9
H10N C106 H10O 107.7
C107 C106 C105 113.4(3)
C107 C106 H10N 108.9
C107 C106 H10O 108.9
C106 C107 H10P 109.1
C106 C107 H10Q 109.1
C106 C107 C108 112.6(3)
H10P C107 H10Q 107.8
C108 C107 H10P 109.1
C108 C107 H10Q 109.1
C107 C108 H10R 109.5
C107 C108 H10S 109.5
C107 C108 H10T 109.5
H10R C108 H10S 109.5
H10R C108 H10T 109.5
H10S C108 H10T 109.5
O3 C109 H10U 110.3
O3 C109 H10V 110.3
O3 C109 C110 107.0(2)
H10U C109 H10V 108.6
C110 C109 H10U 110.3
C110 C109 H10V 110.3
C109 C110 H11A 108.8
C109 C110 H11B 108.8
C109 C110 C111 113.6(2)
H11A C110 H11B 107.7
C111 C110 H11A 108.8
C111 C110 H11B 108.8
C110 C111 H11C 108.9
C110 C111 H11D 108.9
C110 C111 C112 113.3(3)
H11C C111 H11D 107.7
C112 C111 H11C 108.9
C112 C111 H11D 108.9
C111 C112 H11E 109.0
C111 C112 H11F 109.0
H11E C112 H11F 107.8
C113 C112 C111 113.1(3)
C113 C112 H11E 109.0
C113 C112 H11F 109.0
C112 C113 H11G 109.0
C112 C113 H11H 109.0
C112 C113 C114 113.1(4)
H11G C113 H11H 107.8
C114 C113 H11G 109.0
C114 C113 H11H 109.0
C113 C114 H11I 109.5
C113 C114 H11J 109.5
C113 C114 H11K 109.5
H11I C114 H11J 109.5
H11I C114 H11K 109.5
H11J C114 H11K 109.5
O4 C115 H11L 110.4
O4 C115 H11M 110.4
O4 C115 C116 106.7(2)
H11L C115 H11M 108.6
C116 C115 H11L 110.4
C116 C115 H11M 110.4
C115 C116 H11N 108.8
C115 C116 H11O 108.8
C115 C116 C117 113.9(3)
H11N C116 H11O 107.7
C117 C116 H11N 108.8
C117 C116 H11O 108.8
C116 C117 H11P 109.2
C116 C117 H11Q 109.2
C116 C117 C118 111.8(3)
H11P C117 H11Q 107.9
C118 C117 H11P 109.2
C118 C117 H11Q 109.2
C117 C118 H11R 108.9
C117 C118 H11S 108.9
H11R C118 H11S 107.7
C119 C118 C117 113.5(4)
C119 C118 H11R 108.9
C119 C118 H11S 108.9
C118 C119 H11T 109.2
C118 C119 H11U 109.2
H11T C119 H11U 107.9
C120 C119 C118 112.1(5)
C120 C119 H11T 109.2
C120 C119 H11U 109.2
C119 C120 H12A 109.5
C119 C120 H12B 109.5
C119 C120 H12C 109.5
H12A C120 H12B 109.5
H12A C120 H12C 109.5
H12B C120 H12C 109.5
O5 C121 H12D 110.4
O5 C121 H12E 110.4
O5 C121 C122 106.5(2)
H12D C121 H12E 108.6
C122 C121 H12D 110.4
C122 C121 H12E 110.4
C121 C122 H12F 109.1
C121 C122 H12G 109.1
C121 C122 C123 112.5(3)
H12F C122 H12G 107.8
C123 C122 H12F 109.1
C123 C122 H12G 109.1
C122 C123 H12H 109.0
C122 C123 H12I 109.0
H12H C123 H12I 107.8
C124 C123 C122 112.8(3)
C124 C123 H12H 109.0
C124 C123 H12I 109.0
C123 C124 H12J 109.1
C123 C124 H12K 109.1
C123 C124 C125 112.4(3)
H12J C124 H12K 107.9
C125 C124 H12J 109.1
C125 C124 H12K 109.1
C124 C125 H12L 109.0
C124 C125 H12M 109.0
H12L C125 H12M 107.8
C126 C125 C124 112.9(4)
C126 C125 H12L 109.0
C126 C125 H12M 109.0
C125 C126 H12N 109.5
C125 C126 H12O 109.5
C125 C126 H12P 109.5
H12N C126 H12O 109.5
H12N C126 H12P 109.5
H12O C126 H12P 109.5
O6 C127 H12Q 110.1
O6 C127 H12R 110.1
O6 C127 C128 107.8(3)
H12Q C127 H12R 108.5
C128 C127 H12Q 110.1
C128 C127 H12R 110.1
C127 C128 H12S 109.2
C127 C128 H12T 109.2
C127 C128 C129 112.0(3)
H12S C128 H12T 107.9
C129 C128 H12S 109.2
C129 C128 H12T 109.2
C1C C129 C1F 32.8(5)
C1C C129 C128 119.4(5)
C1C C129 H12W 107.5
C1C C129 H12X 107.5
C1C C129 H12U 78.0
C1C C129 H12V 122.8
C1F C129 H12W 86.1
C1F C129 H12X 139.0
C1F C129 H12U 110.7
C1F C129 H12V 110.7
C128 C129 C1F 105.0(6)
C128 C129 H12W 107.5
C128 C129 H12X 107.5
C128 C129 H12U 110.7
C128 C129 H12V 110.7
H12W C129 H12X 107.0
H12W C129 H12U 131.7
H12W C129 H12V 27.5
H12X C129 H12U 33.2
H12X C129 H12V 80.2
H12U C129 H12V 108.8
Cl1 C133 Cl2 110.2(3)
Cl1 C133 H133 107.3
Cl2 C133 H133 107.3
Cl3 C133 Cl1 112.5(3)
Cl3 C133 Cl2 111.8(4)
Cl3 C133 H133 107.3
Cl3A C134 Cl5A 111.5(3)
Cl3A C134 H134 107.2
Cl4A C134 Cl3A 111.3(3)
Cl4A C134 Cl5A 112.2(3)
Cl4A C134 H134 107.2
Cl5A C134 H134 107.2

loop_
_geom_bond_atom_site_label_1
_geom_bond_atom_site_label_2
_geom_bond_distance
Cl1 C133 1.752(6)
Cl2 C133 1.753(6)
Cl3 C133 1.727(6)
Cl3A C134 1.746(6)
Cl4A C134 1.740(5)
Cl5A C134 1.737(5)
O1 C37 1.382(3)
O1 C97 1.448(4)
O2 C36 1.387(3)
O2 C103 1.431(4)
O3 C18 1.377(3)
O3 C109 1.452(3)
O4 C19 1.376(3)
O4 C115 1.444(3)
O5 C69 1.379(3)
O5 C121 1.458(3)
O6 C68 1.388(3)
O6 C127 1.432(4)
C1 C2 1.405(4)
C1 C6 1.420(4)
C1 C35 1.469(4)
C1A H1AA 0.9700
C1A H1AB 0.9700
C1A C1C 1.530(12)
C1A C1E 1.440(16)
C1B H1BA 0.9600
C1B H1BB 0.9600
C1B H1BC 0.9600
C1B C1D 1.51(2)
C1C H1CA 0.9700
C1C H1CB 0.9700
C1C C129 1.476(8)
C1D H1DA 0.9700
C1D H1DB 0.9700
C1D C1F 1.50(2)
C1E H1EA 0.9600
C1E H1EB 0.9600
C1E H1EC 0.9600
C1F H1FA 0.9700
C1F H1FB 0.9700
C1F C129 1.697(15)
C2 H2 0.9300
C2 C3 1.394(4)
C3 C4 1.381(4)
C3 C73 1.540(4)
C4 H4 0.9300
C4 C5 1.396(4)
C5 C6 1.425(4)
C5 C10 1.455(4)
C6 C7 1.439(4)
C7 C8 1.413(4)
C7 C33 1.418(4)
C8 C9 1.443(4)
C8 C17 1.412(4)
C9 C10 1.412(4)
C9 C14 1.416(4)
C10 C11 1.406(4)
C11 H11 0.9300
C11 C12 1.387(4)
C12 C13 1.392(4)
C12 C77 1.544(4)
C13 H13 0.9300
C13 C14 1.404(4)
C14 C15 1.459(4)
C15 C16 1.414(4)
C15 C18 1.408(4)
C16 C17 1.441(4)
C16 C21 1.425(4)
C17 C31 1.417(4)
C18 C19 1.387(4)
C19 C20 1.422(4)
C20 C21 1.411(4)
C20 C22 1.463(4)
C21 C29 1.444(4)
C22 C23 1.403(4)
C22 C27 1.420(4)
C23 H23 0.9300
C23 C24 1.394(4)
C24 C25 1.397(4)
C24 C81 1.541(4)
C25 H25 0.9300
C25 C26 1.401(4)
C26 C27 1.416(4)
C26 C47 1.467(4)
C27 C28 1.438(4)
C28 C29 1.412(4)
C28 C45 1.423(4)
C29 C30 1.415(4)
C30 C31 1.435(4)
C30 C43 1.424(4)
C31 C32 1.416(4)
C32 C33 1.423(4)
C32 C41 1.435(4)
C33 C34 1.445(4)
C34 C35 1.429(4)
C34 C39 1.429(4)
C35 C36 1.409(4)
C36 C37 1.389(4)
C37 C38 1.408(4)
C38 C39 1.419(4)
C38 C59 1.463(4)
C39 C40 1.446(4)
C40 C41 1.417(4)
C40 C57 1.415(4)
C41 C42 1.422(4)
C42 C43 1.435(4)
C42 C55 1.421(4)
C43 C44 1.423(4)
C44 C45 1.414(4)
C44 C53 1.451(4)
C45 C46 1.442(4)
C46 C47 1.421(4)
C46 C51 1.419(4)
C47 C48 1.395(4)
C48 H48 0.9300
C48 C49 1.399(4)
C49 C50 1.380(4)
C49 C85 1.540(4)
C50 H50 0.9300
C50 C51 1.413(4)
C51 C52 1.460(4)
C52 C53 1.421(4)
C52 C69 1.422(4)
C53 C54 1.422(4)
C54 C55 1.442(4)
C54 C67 1.419(4)
C55 C56 1.411(4)
C56 C57 1.421(4)
C56 C65 1.442(4)
C57 C58 1.435(4)
C58 C59 1.412(4)
C58 C63 1.423(4)
C59 C60 1.409(4)
C60 H60 0.9300
C60 C61 1.388(4)
C61 C62 1.394(4)
C61 C93 1.537(4)
C62 H62 0.9300
C62 C63 1.390(4)
C63 C64 1.459(4)
C64 C65 1.412(4)
C64 C72 1.398(4)
C65 C66 1.412(4)
C66 C67 1.454(4)
C66 C70 1.417(4)
C67 C68 1.409(4)
C68 C69 1.387(4)
C70 H70 0.9300
C70 C71 1.386(4)
C71 C72 1.389(4)
C71 C89 1.541(4)
C72 H72 0.9300
C73 C74 1.529(5)
C73 C75 1.529(6)
C73 C76 1.533(5)
C74 H74A 0.9600
C74 H74B 0.9600
C74 H74C 0.9600
C75 H75A 0.9600
C75 H75B 0.9600
C75 H75C 0.9600
C76 H76A 0.9600
C76 H76B 0.9600
C76 H76C 0.9600
C77 C78 1.536(4)
C77 C79 1.541(4)
C77 C80 1.537(4)
C78 H78A 0.9600
C78 H78B 0.9600
C78 H78C 0.9600
C79 H79A 0.9600
C79 H79B 0.9600
C79 H79C 0.9600
C80 H80A 0.9600
C80 H80B 0.9600
C80 H80C 0.9600
C81 C82 1.533(4)
C81 C83 1.540(4)
C81 C84 1.537(4)
C82 H82A 0.9600
C82 H82B 0.9600
C82 H82C 0.9600
C83 H83A 0.9600
C83 H83B 0.9600
C83 H83C 0.9600
C84 H84A 0.9600
C84 H84B 0.9600
C84 H84C 0.9600
C85 C86 1.536(4)
C85 C87 1.541(4)
C85 C88 1.536(4)
C86 H86A 0.9600
C86 H86B 0.9600
C86 H86C 0.9600
C87 H87A 0.9600
C87 H87B 0.9600
C87 H87C 0.9600
C88 H88A 0.9600
C88 H88B 0.9600
C88 H88C 0.9600
C89 C90 1.525(4)
C89 C91 1.542(4)
C89 C92 1.540(4)
C90 H90A 0.9600
C90 H90B 0.9600
C90 H90C 0.9600
C91 H91A 0.9600
C91 H91B 0.9600
C91 H91C 0.9600
C92 H92A 0.9600
C92 H92B 0.9600
C92 H92C 0.9600
C93 C94 1.549(4)
C93 C95 1.536(5)
C93 C96 1.534(4)
C94 H94A 0.9600
C94 H94B 0.9600
C94 H94C 0.9600
C95 H95A 0.9600
C95 H95B 0.9600
C95 H95C 0.9600
C96 H96A 0.9600
C96 H96B 0.9600
C96 H96C 0.9600
C97 H97A 0.9700
C97 H97B 0.9700
C97 C98 1.518(4)
C98 H98A 0.9700
C98 H98B 0.9700
C98 C99 1.525(5)
C99 H99A 0.9700
C99 H99B 0.9700
C99 C100 1.537(6)
C100 H10A 0.9700
C100 H10B 0.9700
C100 C102 1.508(7)
C101 H10C 0.9600
C101 H10D 0.9600
C101 H10E 0.9600
C101 C102 1.534(7)
C102 H10F 0.9700
C102 H10G 0.9700
C103 H10H 0.9700
C103 H10I 0.9700
C103 C104 1.528(5)
C104 H10J 0.9700
C104 H10K 0.9700
C104 C105 1.529(5)
C105 H10L 0.9700
C105 H10M 0.9700
C105 C106 1.527(5)
C106 H10N 0.9700
C106 H10O 0.9700
C106 C107 1.526(6)
C107 H10P 0.9700
C107 H10Q 0.9700
C107 C108 1.533(6)
C108 H10R 0.9600
C108 H10S 0.9600
C108 H10T 0.9600
C109 H10U 0.9700
C109 H10V 0.9700
C109 C110 1.516(4)
C110 H11A 0.9700
C110 H11B 0.9700
C110 C111 1.522(4)
C111 H11C 0.9700
C111 H11D 0.9700
C111 C112 1.522(4)
C112 H11E 0.9700
C112 H11F 0.9700
C112 C113 1.523(5)
C113 H11G 0.9700
C113 H11H 0.9700
C113 C114 1.531(5)
C114 H11I 0.9600
C114 H11J 0.9600
C114 H11K 0.9600
C115 H11L 0.9700
C115 H11M 0.9700
C115 C116 1.515(4)
C116 H11N 0.9700
C116 H11O 0.9700
C116 C117 1.529(5)
C117 H11P 0.9700
C117 H11Q 0.9700
C117 C118 1.535(5)
C118 H11R 0.9700
C118 H11S 0.9700
C118 C119 1.530(6)
C119 H11T 0.9700
C119 H11U 0.9700
C119 C120 1.525(7)
C120 H12A 0.9600
C120 H12B 0.9600
C120 H12C 0.9600
C121 H12D 0.9700
C121 H12E 0.9700
C121 C122 1.510(4)
C122 H12F 0.9700
C122 H12G 0.9700
C122 C123 1.526(4)
C123 H12H 0.9700
C123 H12I 0.9700
C123 C124 1.521(4)
C124 H12J 0.9700
C124 H12K 0.9700
C124 C125 1.533(5)
C125 H12L 0.9700
C125 H12M 0.9700
C125 C126 1.518(5)
C126 H12N 0.9600
C126 H12O 0.9600
C126 H12P 0.9600
C127 H12Q 0.9700
C127 H12R 0.9700
C127 C128 1.511(4)
C128 H12S 0.9700
C128 H12T 0.9700
C128 C129 1.514(6)
C129 H12W 0.9700
C129 H12X 0.9700
C129 H12U 0.9700
C129 H12V 0.9700
C133 H133 0.9800
C134 H134 0.9800

loop_
_geom_torsion_atom_site_label_1
_geom_torsion_atom_site_label_2
_geom_torsion_atom_site_label_3
_geom_torsion_atom_site_label_4
_geom_torsion
O1 C37 C38 C39 175.0(3)
O1 C37 C38 C59 -5.0(5)
O1 C97 C98 C99 173.3(3)
O2 C36 C37 O1 -0.1(4)
O2 C36 C37 C38 -179.9(3)
O2 C103 C104 C105 56.5(4)
O3 C18 C19 O4 -3.4(4)
O3 C18 C19 C20 179.7(2)
O3 C109 C110 C111 -57.5(3)
O4 C19 C20 C21 171.5(2)
O4 C19 C20 C22 -7.3(4)
O4 C115 C116 C117 64.1(3)
O5 C121 C122 C123 -168.2(2)
O6 C68 C69 O5 -7.1(4)
O6 C68 C69 C52 -177.6(2)
O6 C127 C128 C129 175.7(4)
C1 C2 C3 C4 0.6(5)
C1 C2 C3 C73 -176.3(3)
C1 C6 C7 C8 -173.8(3)
C1 C6 C7 C33 4.8(4)
C1 C35 C36 O2 1.2(5)
C1 C35 C36 C37 178.5(3)
C1A C1C C129 C1F -17.0(10)
C1A C1C C129 C128 53.9(10)
C1B C1D C1F C129 -178.5(11)
C1D C1F C129 C1C -59.6(13)
C1D C1F C129 C128 178.8(11)
C1E C1A C1C C129 62.8(13)
C2 C1 C6 C5 0.0(4)
C2 C1 C6 C7 -179.6(3)
C2 C1 C35 C34 174.9(3)
C2 C1 C35 C36 -3.4(5)
C2 C3 C4 C5 -0.4(5)
C2 C3 C73 C74 -52.2(5)
C2 C3 C73 C75 68.2(4)
C2 C3 C73 C76 -174.1(4)
C3 C4 C5 C6 0.1(5)
C3 C4 C5 C10 -177.5(3)
C4 C3 C73 C74 131.0(4)
C4 C3 C73 C75 -108.6(4)
C4 C3 C73 C76 9.1(6)
C4 C5 C6 C1 0.1(4)
C4 C5 C6 C7 179.7(3)
C4 C5 C10 C9 172.1(3)
C4 C5 C10 C11 -8.7(5)
C5 C6 C7 C8 6.6(4)
C5 C6 C7 C33 -174.9(3)
C5 C10 C11 C12 -179.7(3)
C6 C1 C2 C3 -0.4(5)
C6 C1 C35 C34 -5.5(4)
C6 C1 C35 C36 176.1(3)
C6 C5 C10 C9 -5.5(4)
C6 C5 C10 C11 173.7(3)
C6 C7 C8 C9 -2.4(4)
C6 C7 C8 C17 -179.7(3)
C6 C7 C33 C32 177.5(3)
C6 C7 C33 C34 -5.7(4)
C7 C8 C9 C10 -5.9(4)
C7 C8 C9 C14 176.6(2)
C7 C8 C17 C16 -174.3(2)
C7 C8 C17 C31 2.2(4)
C7 C33 C34 C35 0.9(4)
C7 C33 C34 C39 -176.0(3)
C8 C7 C33 C32 -4.0(4)
C8 C7 C33 C34 172.9(2)
C8 C9 C10 C5 9.8(4)
C8 C9 C10 C11 -169.5(3)
C8 C9 C14 C13 168.8(3)
C8 C9 C14 C15 -6.7(4)
C8 C17 C31 C30 177.4(2)
C8 C17 C31 C32 -3.9(4)
C9 C8 C17 C16 8.4(4)
C9 C8 C17 C31 -175.1(2)
C9 C10 C11 C12 -0.5(4)
C9 C14 C15 C16 17.3(4)
C9 C14 C15 C18 -161.9(3)
C10 C5 C6 C1 177.7(3)
C10 C5 C6 C7 -2.6(4)
C10 C9 C14 C13 -8.8(4)
C10 C9 C14 C15 175.7(3)
C10 C11 C12 C13 -6.3(4)
C10 C11 C12 C77 170.5(3)
C11 C12 C13 C14 5.5(4)
C11 C12 C77 C78 22.4(4)
C11 C12 C77 C79 143.1(3)
C11 C12 C77 C80 -97.3(3)
C12 C13 C14 C9 2.0(4)
C12 C13 C14 C15 177.2(3)
C13 C12 C77 C78 -160.9(3)
C13 C12 C77 C79 -40.2(4)
C13 C12 C77 C80 79.4(3)
C13 C14 C15 C16 -157.9(3)
C13 C14 C15 C18 22.9(4)
C14 C9 C10 C5 -172.7(3)
C14 C9 C10 C11 8.1(4)
C14 C15 C16 C17 -15.2(4)
C14 C15 C16 C21 166.4(2)
C14 C15 C18 O3 12.5(4)
C14 C15 C18 C19 -164.7(3)
C15 C16 C17 C8 2.3(4)
C15 C16 C17 C31 -174.2(3)
C15 C16 C21 C20 -0.2(4)
C15 C16 C21 C29 179.6(2)
C15 C18 C19 O4 173.8(2)
C15 C18 C19 C20 -3.1(4)
C16 C15 C18 O3 -166.8(2)
C16 C15 C18 C19 16.1(4)
C16 C17 C31 C30 -6.0(4)
C16 C17 C31 C32 172.6(2)
C16 C21 C29 C28 177.9(2)
C16 C21 C29 C30 -4.7(4)
C17 C8 C9 C10 171.5(3)
C17 C8 C9 C14 -6.1(4)
C17 C16 C21 C20 -178.6(2)
C17 C16 C21 C29 1.2(4)
C17 C31 C32 C33 1.6(4)
C17 C31 C32 C41 -178.3(2)
C18 O3 C109 C110 -169.9(2)
C18 C15 C16 C17 164.0(3)
C18 C15 C16 C21 -14.4(4)
C18 C19 C20 C21 -11.7(4)
C18 C19 C20 C22 169.4(3)
C19 O4 C115 C116 172.6(2)
C19 C20 C21 C16 13.2(4)
C19 C20 C21 C29 -166.6(2)
C19 C20 C22 C23 -17.7(4)
C19 C20 C22 C27 165.1(3)
C20 C21 C29 C28 -2.2(4)
C20 C21 C29 C30 175.1(3)
C20 C22 C23 C24 -179.7(3)
C20 C22 C27 C26 -176.3(2)
C20 C22 C27 C28 5.4(4)
C21 C16 C17 C8 -179.3(2)
C21 C16 C17 C31 4.2(4)
C21 C20 C22 C23 163.4(3)
C21 C20 C22 C27 -13.8(4)
C21 C29 C30 C31 2.9(4)
C21 C29 C30 C43 -175.6(2)
C22 C20 C21 C16 -167.9(2)
C22 C20 C21 C29 12.3(4)
C22 C23 C24 C25 -1.6(4)
C22 C23 C24 C81 -178.1(3)
C22 C27 C28 C29 4.6(4)
C22 C27 C28 C45 -177.5(2)
C23 C22 C27 C26 6.5(4)
C23 C22 C27 C28 -171.9(3)
C23 C24 C25 C26 1.8(4)
C23 C24 C81 C82 -31.3(4)
C23 C24 C81 C83 89.0(3)
C23 C24 C81 C84 -151.5(3)
C24 C25 C26 C27 2.2(4)
C24 C25 C26 C47 -175.6(3)
C25 C24 C81 C82 152.4(3)
C25 C24 C81 C83 -87.3(3)
C25 C24 C81 C84 32.2(4)
C25 C26 C27 C22 -6.3(4)
C25 C26 C27 C28 172.0(3)
C25 C26 C47 C46 -173.8(3)
C25 C26 C47 C48 10.6(4)
C26 C27 C28 C29 -173.7(2)
C26 C27 C28 C45 4.2(4)
C26 C47 C48 C49 177.9(3)
C27 C22 C23 C24 -2.5(4)
C27 C26 C47 C46 8.4(4)
C27 C26 C47 C48 -167.2(3)
C27 C28 C29 C21 -6.3(4)
C27 C28 C29 C30 176.4(2)
C27 C28 C45 C44 -177.9(2)
C27 C28 C45 C46 3.6(4)
C28 C29 C30 C31 -179.8(2)
C28 C29 C30 C43 1.7(4)
C28 C45 C46 C47 -5.2(4)
C28 C45 C46 C51 173.5(2)
C29 C28 C45 C44 0.0(4)
C29 C28 C45 C46 -178.5(2)
C29 C30 C31 C17 2.5(4)
C29 C30 C31 C32 -176.2(2)
C29 C30 C43 C42 176.9(2)
C29 C30 C43 C44 -0.4(4)
C30 C31 C32 C33 -179.7(2)
C30 C31 C32 C41 0.4(4)
C30 C43 C44 C45 -1.1(4)
C30 C43 C44 C53 177.6(2)
C31 C30 C43 C42 -1.6(4)
C31 C30 C43 C44 -178.9(2)
C31 C32 C33 C7 2.3(4)
C31 C32 C33 C34 -174.5(2)
C31 C32 C41 C40 174.4(2)
C31 C32 C41 C42 -3.8(4)
C32 C33 C34 C35 177.8(3)
C32 C33 C34 C39 0.9(4)
C32 C41 C42 C43 4.6(4)
C32 C41 C42 C55 -177.8(2)
C33 C7 C8 C9 179.0(2)
C33 C7 C8 C17 1.7(4)
C33 C32 C41 C40 -5.5(4)
C33 C32 C41 C42 176.3(2)
C33 C34 C35 C1 4.7(4)
C33 C34 C35 C36 -176.8(3)
C33 C34 C39 C38 174.2(3)
C33 C34 C39 C40 -6.8(4)
C34 C35 C36 O2 -177.2(3)
C34 C35 C36 C37 0.1(5)
C34 C39 C40 C41 6.7(4)
C34 C39 C40 C57 -174.1(2)
C35 C1 C2 C3 179.2(3)
C35 C1 C6 C5 -179.5(3)
C35 C1 C6 C7 0.8(4)
C35 C34 C39 C38 -2.7(4)
C35 C34 C39 C40 176.3(3)
C35 C36 C37 O1 -177.6(3)
C35 C36 C37 C38 2.6(5)
C36 O2 C103 C104 -174.8(3)
C36 C37 C38 C39 -5.1(4)
C36 C37 C38 C59 174.8(3)
C37 O1 C97 C98 163.1(2)
C37 C38 C39 C34 5.1(4)
C37 C38 C39 C40 -173.9(3)
C37 C38 C59 C58 165.1(3)
C37 C38 C59 C60 -17.8(4)
C38 C39 C40 C41 -174.3(3)
C38 C39 C40 C57 4.9(4)
C38 C59 C60 C61 178.0(3)
C39 C34 C35 C1 -178.4(3)
C39 C34 C35 C36 0.0(4)
C39 C38 C59 C58 -14.9(4)
C39 C38 C59 C60 162.1(3)
C39 C40 C41 C32 -0.5(4)
C39 C40 C41 C42 177.7(2)
C39 C40 C57 C56 178.3(2)
C39 C40 C57 C58 -7.1(4)
C40 C41 C42 C43 -173.6(2)
C40 C41 C42 C55 4.0(4)
C40 C57 C58 C59 -2.0(4)
C40 C57 C58 C63 -177.0(3)
C41 C32 C33 C7 -177.8(2)
C41 C32 C33 C34 5.4(4)
C41 C40 C57 C56 -2.5(4)
C41 C40 C57 C58 172.1(2)
C41 C42 C43 C30 -1.8(4)
C41 C42 C43 C44 175.4(2)
C41 C42 C55 C54 -177.2(2)
C41 C42 C55 C56 -2.5(4)
C42 C43 C44 C45 -178.4(2)
C42 C43 C44 C53 0.3(4)
C42 C55 C56 C57 -1.5(4)
C42 C55 C56 C65 178.8(2)
C43 C30 C31 C17 -179.0(2)
C43 C30 C31 C32 2.4(4)
C43 C42 C55 C54 0.4(4)
C43 C42 C55 C56 175.1(2)
C43 C44 C45 C28 1.3(4)
C43 C44 C45 C46 179.8(2)
C43 C44 C53 C52 -173.8(2)
C43 C44 C53 C54 3.3(4)
C44 C45 C46 C47 176.3(2)
C44 C45 C46 C51 -5.0(4)
C44 C53 C54 C55 -5.0(4)
C44 C53 C54 C67 178.8(2)
C45 C28 C29 C21 175.8(2)
C45 C28 C29 C30 -1.5(4)
C45 C44 C53 C52 4.9(4)
C45 C44 C53 C54 -178.0(2)
C45 C46 C47 C26 -0.8(4)
C45 C46 C47 C48 174.9(3)
C45 C46 C51 C50 -177.4(2)
C45 C46 C51 C52 2.9(4)
C46 C47 C48 C49 2.3(4)
C46 C51 C52 C53 3.1(4)
C46 C51 C52 C69 -173.5(3)
C47 C26 C27 C22 171.6(2)
C47 C26 C27 C28 -10.1(4)
C47 C46 C51 C50 1.3(4)
C47 C46 C51 C52 -178.4(2)
C47 C48 C49 C50 1.8(5)
C47 C48 C49 C85 -172.6(3)
C48 C49 C50 C51 -4.4(5)
C48 C49 C85 C86 -170.2(3)
C48 C49 C85 C87 70.2(4)
C48 C49 C85 C88 -49.4(4)
C49 C50 C51 C46 2.9(4)
C49 C50 C51 C52 -177.4(3)
C50 C49 C85 C86 15.7(4)
C50 C49 C85 C87 -104.0(3)
C50 C49 C85 C88 136.5(3)
C50 C51 C52 C53 -176.6(3)
C50 C51 C52 C69 6.8(4)
C51 C46 C47 C26 -179.4(2)
C51 C46 C47 C48 -3.8(4)
C51 C52 C53 C44 -7.0(4)
C51 C52 C53 C54 176.0(2)
C51 C52 C69 O5 17.0(4)
C51 C52 C69 C68 -172.8(3)
C52 C53 C54 C55 172.0(2)
C52 C53 C54 C67 -4.2(4)
C53 C44 C45 C28 -177.4(2)
C53 C44 C45 C46 1.1(4)
C53 C52 C69 O5 -159.7(2)
C53 C52 C69 C68 10.5(4)
C53 C54 C55 C42 3.3(4)
C53 C54 C55 C56 -171.4(2)
C53 C54 C67 C66 -177.3(2)
C53 C54 C67 C68 12.2(4)
C54 C55 C56 C57 173.3(2)
C54 C55 C56 C65 -6.4(4)
C54 C67 C68 O6 166.0(2)
C54 C67 C68 C69 -9.1(4)
C55 C42 C43 C30 -179.4(2)
C55 C42 C43 C44 -2.2(4)
C55 C54 C67 C66 6.5(4)
C55 C54 C67 C68 -164.1(2)
C55 C56 C57 C40 4.0(4)
C55 C56 C57 C58 -170.6(3)
C55 C56 C65 C64 176.7(2)
C55 C56 C65 C66 -3.4(4)
C56 C57 C58 C59 172.5(3)
C56 C57 C58 C63 -2.5(4)
C56 C65 C66 C67 14.3(4)
C56 C65 C66 C70 -167.5(3)
C57 C40 C41 C32 -179.7(2)
C57 C40 C41 C42 -1.5(4)
C57 C56 C65 C64 -3.0(4)
C57 C56 C65 C66 176.9(3)
C57 C58 C59 C38 12.8(4)
C57 C58 C59 C60 -164.3(3)
C57 C58 C63 C62 166.6(3)
C57 C58 C63 C64 -10.2(4)
C58 C59 C60 C61 -5.0(4)
C58 C63 C64 C65 16.2(4)
C58 C63 C64 C72 -165.4(3)
C59 C38 C39 C34 -174.8(3)
C59 C38 C39 C40 6.2(4)
C59 C58 C63 C62 -8.5(4)
C59 C58 C63 C64 174.7(3)
C59 C60 C61 C62 -3.2(4)
C59 C60 C61 C93 177.5(3)
C60 C61 C62 C63 5.6(5)
C60 C61 C93 C94 111.7(3)
C60 C61 C93 C95 -128.0(3)
C60 C61 C93 C96 -8.0(4)
C61 C62 C63 C58 0.3(4)
C61 C62 C63 C64 176.9(3)
C62 C61 C93 C94 -67.6(4)
C62 C61 C93 C95 52.7(4)
C62 C61 C93 C96 172.7(3)
C62 C63 C64 C65 -160.5(3)
C62 C63 C64 C72 18.0(4)
C63 C58 C59 C38 -172.1(3)
C63 C58 C59 C60 10.7(4)
C63 C64 C65 C56 -9.7(4)
C63 C64 C65 C66 170.4(3)
C63 C64 C72 C71 -179.7(3)
C64 C65 C66 C67 -165.8(3)
C64 C65 C66 C70 12.4(4)
C65 C56 C57 C40 -176.3(2)
C65 C56 C57 C58 9.2(4)
C65 C64 C72 C71 -1.3(4)
C65 C66 C67 C54 -16.0(4)
C65 C66 C67 C68 154.0(3)
C65 C66 C70 C71 -7.7(4)
C66 C67 C68 O6 -4.4(4)
C66 C67 C68 C69 -179.4(3)
C66 C70 C71 C72 -1.4(4)
C66 C70 C71 C89 -178.1(3)
C67 C54 C55 C42 179.5(2)
C67 C54 C55 C56 4.8(4)
C67 C66 C70 C71 170.4(3)
C67 C68 C69 O5 168.2(3)
C67 C68 C69 C52 -2.4(4)
C68 O6 C127 C128 178.0(3)
C69 O5 C121 C122 -155.6(2)
C69 C52 C53 C44 169.9(2)
C69 C52 C53 C54 -7.1(4)
C70 C66 C67 C54 165.9(3)
C70 C66 C67 C68 -24.1(4)
C70 C71 C72 C64 6.0(4)
C70 C71 C89 C90 -10.5(4)
C70 C71 C89 C91 110.0(3)
C70 C71 C89 C92 -130.4(3)
C72 C64 C65 C56 171.8(3)
C72 C64 C65 C66 -8.1(4)
C72 C71 C89 C90 172.8(3)
C72 C71 C89 C91 -66.7(3)
C72 C71 C89 C92 53.0(3)
C73 C3 C4 C5 176.4(3)
C77 C12 C13 C14 -171.2(3)
C81 C24 C25 C26 178.2(3)
C85 C49 C50 C51 169.8(3)
C89 C71 C72 C64 -177.2(3)
C93 C61 C62 C63 -175.1(3)
C97 O1 C37 C36 82.1(3)
C97 O1 C37 C38 -98.1(3)
C97 C98 C99 C100 162.7(3)
C98 C99 C100 C102 60.9(5)
C99 C100 C102 C101 177.8(5)
C103 O2 C36 C35 -104.2(3)
C103 O2 C36 C37 78.4(3)
C103 C104 C105 C106 174.5(3)
C104 C105 C106 C107 179.1(4)
C105 C106 C107 C108 179.3(4)
C109 O3 C18 C15 72.3(3)
C109 O3 C18 C19 -110.4(3)
C109 C110 C111 C112 173.9(3)
C110 C111 C112 C113 179.3(3)
C111 C112 C113 C114 179.2(3)
C115 O4 C19 C18 97.8(3)
C115 O4 C19 C20 -85.4(3)
C115 C116 C117 C118 -166.9(3)
C116 C117 C118 C119 178.4(3)
C117 C118 C119 C120 -176.0(4)
C121 O5 C69 C52 -121.4(3)
C121 O5 C69 C68 68.0(3)
C121 C122 C123 C124 -173.0(3)
C122 C123 C124 C125 -177.6(3)
C123 C124 C125 C126 176.9(4)
C127 O6 C68 C67 -82.3(3)
C127 O6 C68 C69 93.0(3)
C127 C128 C129 C1C 162.7(6)
C127 C128 C129 C1F -165.3(6)
